data_1575742
loop_
_publ_author_name
'Kravets, Kateryna'
'Kravets, Mykola'
'Danylyuk, Oksana'

_publ_section_title
;
 Host--guest conformational adaptation in the crystal complexes of
 pentamidine and p-sulfonato-calix[n]arenes
;
_journal_issue 40
_journal_name_full CrystEngComm
_journal_page_first 6611
_journal_page_last 6622
_journal_paper_doi 10.1039/D5CE00666J
_journal_volume 27
_journal_year 2025
_chemical_formula_moiety 'C42 H30 O24 S6, 3(C19 H26 N4 O2), 2(C H4 O), 8.28(H2 O)'
_chemical_formula_sum 'C101 H132.56 N12 O40.28 S6'
_chemical_formula_weight 2351.54
_chemical_name_common 'p-sulfonatocalix[6]arene / pentamidine / methanol host-guest complex'
_space_group_crystal_system triclinic
_space_group_IT_number 2
_space_group_name_Hall '-P 1'
_space_group_name_H-M_alt 'P -1'
_atom_sites_solution_hydrogens geom
_atom_sites_solution_primary direct
_audit_creation_method SHELXL-2019/3
_audit_update_record
;
2025-07-03 deposited with the CCDC.	2025-09-12 downloaded from the CCDC.
;
_cell_angle_alpha 85.914(4)
_cell_angle_beta 85.670(4)
_cell_angle_gamma 74.715(4)
_cell_formula_units_Z 2
_cell_length_a 12.3629(5)
_cell_length_b 16.5072(7)
_cell_length_c 28.5794(17)
_cell_measurement_reflns_used 5956
_cell_measurement_temperature 100.0(1)
_cell_measurement_theta_max 60.3580
_cell_measurement_theta_min 3.1000
_cell_volume 5602.0(5)
_computing_cell_refinement 'CrysAlisPro 1.171.40.45a (Rigaku OD, 2019)'
_computing_data_collection 'CrysAlisPro 1.171.40.45a (Rigaku OD, 2019)'
_computing_data_reduction 'CrysAlisPro 1.171.40.45a (Rigaku OD, 2019)'
_computing_structure_refinement 'SHELXL-2019/2 (Sheldrick, 2019)'
_diffrn_ambient_temperature 100.0(1)
_diffrn_detector_area_resol_mean 16.2974
_diffrn_measured_fraction_theta_full 0.978
_diffrn_measured_fraction_theta_max 0.978
_diffrn_measurement_device_type 'SuperNova, Dual, Cu at home/near, Eos'
_diffrn_measurement_method '\w scans'
_diffrn_radiation_type CuK\a
_diffrn_radiation_wavelength 1.54184
_diffrn_reflns_av_unetI/netI 0.1095
_diffrn_reflns_Laue_measured_fraction_full 0.978
_diffrn_reflns_Laue_measured_fraction_max 0.978
_diffrn_reflns_limit_h_max 13
_diffrn_reflns_limit_h_min -13
_diffrn_reflns_limit_k_max 18
_diffrn_reflns_limit_k_min -18
_diffrn_reflns_limit_l_max 32
_diffrn_reflns_limit_l_min 0
_diffrn_reflns_number 31818
_diffrn_reflns_point_group_measured_fraction_full 0.978
_diffrn_reflns_point_group_measured_fraction_max 0.978
_diffrn_reflns_theta_full 60.887
_diffrn_reflns_theta_max 60.887
_diffrn_reflns_theta_min 2.779
_diffrn_source 'micro-focus sealed X-ray tube'
_exptl_absorpt_coefficient_mu 1.903
_exptl_absorpt_correction_T_max 1.00000
_exptl_absorpt_correction_T_min 0.36113
_exptl_absorpt_correction_type multi-scan
_exptl_absorpt_process_details
;
CrysAlisPro 1.171.40.84a (Rigaku Oxford Diffraction, 2020)
Empirical absorption correction using spherical harmonics,
implemented in SCALE3 ABSPACK scaling algorithm.
;
_exptl_crystal_colour colorless
_exptl_crystal_density_diffrn 1.394
_exptl_crystal_description prism
_exptl_crystal_F_000 2482
_exptl_crystal_size_max 0.26
_exptl_crystal_size_mid 0.20
_exptl_crystal_size_min 0.01
_refine_diff_density_max 0.951
_refine_diff_density_min -0.504
_refine_diff_density_rms 0.092
_refine_ls_extinction_method none
_refine_ls_goodness_of_fit_ref 1.069
_refine_ls_hydrogen_treatment constr
_refine_ls_matrix_type full
_refine_ls_number_parameters 1774
_refine_ls_number_reflns 16703
_refine_ls_number_restraints 1506
_refine_ls_restrained_S_all 1.022
_refine_ls_R_factor_all 0.1725
_refine_ls_R_factor_gt 0.1165
_refine_ls_shift/su_max 0.000
_refine_ls_shift/su_mean 0.000
_refine_ls_structure_factor_coef Fsqd
_refine_ls_weighting_details 'w=1/[\s^2^(Fo^2^)+(0.1314P)^2^+34.9490P] where P=(Fo^2^+2Fc^2^)/3'
_refine_ls_weighting_scheme calc
_refine_ls_wR_factor_gt 0.3104
_refine_ls_wR_factor_ref 0.3500
_reflns_Friedel_coverage 0.000
_reflns_number_gt 10883
_reflns_number_total 16703
_reflns_threshold_expression 'I > 2\s(I)'
_cod_data_source_file d5ce00666j1.cif
_cod_data_source_block C6S_PT_MeOH
_cod_depositor_comments 'Adding full bibliography for 1575742--1575748.cif.'
_cod_database_code 1575742
_shelx_shelxl_version_number 2019/3
_shelx_space_group_comment
;
The symmetry employed for this shelxl refinement is uniquely defined
by the following loop, which should always be used as a source of
symmetry information in preference to the above space-group names.
They are only intended as comments.
;

loop_
_space_group_symop_operation_xyz
'x, y, z'
'-x, -y, -z'

loop_
_atom_site_label
_atom_site_type_symbol
_atom_site_fract_x
_atom_site_fract_y
_atom_site_fract_z
_atom_site_U_iso_or_equiv
_atom_site_adp_type
_atom_site_occupancy
_atom_site_site_symmetry_order
_atom_site_calc_flag
_atom_site_refinement_flags_posn
_atom_site_refinement_flags_adp
_atom_site_refinement_flags_occupancy
_atom_site_disorder_assembly
_atom_site_disorder_group
C1 C 0.1736(8) 0.6876(6) 0.3367(3) 0.044(2) Uani 1 1 d . . . . .
C2 C 0.2558(9) 0.6274(6) 0.3156(3) 0.046(2) Uani 1 1 d . . . . .
H2 H 0.265281 0.569854 0.325225 0.055 Uiso 1 1 calc R U . . .
C3 C 0.3259(9) 0.6505(6) 0.2799(4) 0.049(3) Uani 1 1 d . . . . .
C4 C 0.3078(9) 0.7374(6) 0.2662(4) 0.047(2) Uani 1 1 d . . . . .
C5 C 0.2236(9) 0.7983(6) 0.2874(3) 0.047(3) Uani 1 1 d . . . . .
C6 C 0.1546(9) 0.7722(6) 0.3226(4) 0.049(3) Uani 1 1 d . . . . .
H6 H 0.094247 0.812348 0.337212 0.058 Uiso 1 1 calc R U . . .
C7 C 0.1991(10) 0.8908(6) 0.2712(4) 0.052(3) Uani 1 1 d . . . . .
H7A H 0.119470 0.918349 0.279826 0.062 Uiso 1 1 calc R U . . .
H7B H 0.209902 0.895326 0.236568 0.062 Uiso 1 1 calc R U . . .
C8 C 0.3523(10) 0.9731(6) 0.3608(4) 0.055(3) Uani 1 1 d . . . . .
C9 C 0.2887(9) 0.9285(6) 0.3405(3) 0.048(2) Uani 1 1 d . . . . .
H9 H 0.255118 0.891285 0.359648 0.057 Uiso 1 1 calc R U . . .
C10 C 0.2737(10) 0.9377(6) 0.2926(3) 0.050(3) Uani 1 1 d . . . . .
C11 C 0.3182(10) 0.9955(6) 0.2652(3) 0.051(3) Uani 1 1 d . . . . .
C12 C 0.3890(10) 1.0387(6) 0.2854(3) 0.052(3) Uani 1 1 d . . . . .
C13 C 0.4013(11) 1.0286(6) 0.3323(4) 0.060(3) Uani 1 1 d . . . . .
H13 H 0.443932 1.059584 0.346297 0.072 Uiso 1 1 calc R U . . .
C14 C 0.4408(12) 1.0980(7) 0.2539(4) 0.064(3) Uani 1 1 d . . . . .
H14A H 0.382685 1.133308 0.233839 0.077 Uiso 1 1 calc R U . . .
H14B H 0.465344 1.135771 0.273811 0.077 Uiso 1 1 calc R U . . .
C15 C 0.6161(10) 0.9927(7) 0.1488(4) 0.053(3) Uani 1 1 d . . . . .
C16 C 0.5240(11) 1.0337(7) 0.1772(4) 0.059(3) Uani 1 1 d . . . . .
H16 H 0.450778 1.048254 0.165804 0.071 Uiso 1 1 calc R U . . .
C17 C 0.5402(12) 1.0535(6) 0.2228(4) 0.062(3) Uani 1 1 d . . . . .
C18 C 0.6506(12) 1.0319(6) 0.2380(4) 0.058(3) Uani 1 1 d . . . . .
C19 C 0.7444(12) 0.9954(7) 0.2081(4) 0.061(3) Uani 1 1 d . . . . .
C20 C 0.7222(11) 0.9741(7) 0.1643(4) 0.056(3) Uani 1 1 d . . . . .
H20 H 0.783215 0.945477 0.144300 0.067 Uiso 1 1 calc R U . . .
C21 C 0.8637(11) 0.9893(7) 0.2194(5) 0.069(4) Uani 1 1 d . . . . .
H21A H 0.866750 0.988310 0.253941 0.083 Uiso 1 1 calc R U . . .
H21B H 0.884090 1.040666 0.206079 0.083 Uiso 1 1 calc R U . . .
C22 C 1.0995(11) 0.8456(8) 0.1466(4) 0.065(3) Uani 1 1 d . . . . .
C23 C 1.0202(12) 0.9176(8) 0.1623(4) 0.068(4) Uani 1 1 d . . . . .
H23 H 1.014629 0.970129 0.145446 0.081 Uiso 1 1 calc R U . . .
C24 C 0.9510(11) 0.9134(7) 0.2013(4) 0.060(3) Uani 1 1 d . . . . .
C25 C 0.9548(11) 0.8334(6) 0.2246(4) 0.054(3) Uani 1 1 d . . . . .
C26 C 1.0332(10) 0.7618(7) 0.2101(4) 0.053(3) Uani 1 1 d . . . . .
C27 C 1.1061(10) 0.7707(7) 0.1707(4) 0.056(3) Uani 1 1 d . . . . .
H27 H 1.161768 0.722496 0.160721 0.067 Uiso 1 1 calc R U . . .
C28 C 1.0413(9) 0.6762(6) 0.2349(3) 0.044(2) Uani 1 1 d . . . . .
H28A H 1.013136 0.683899 0.268063 0.053 Uiso 1 1 calc R U . . .
H28B H 1.121124 0.644043 0.234680 0.053 Uiso 1 1 calc R U . . .
C29 C 0.9044(12) 0.5859(8) 0.1426(4) 0.066(3) Uani 1 1 d . . . . .
C30 C 0.9571(9) 0.6356(7) 0.1651(3) 0.050(3) Uani 1 1 d . . . . .
H30 H 0.982226 0.678430 0.147056 0.060 Uiso 1 1 calc R U . . .
C31 C 0.9741(9) 0.6253(6) 0.2120(3) 0.041(2) Uani 1 1 d . . . . .
C32 C 0.9396(8) 0.5599(5) 0.2377(3) 0.036(2) Uani 1 1 d . . . . .
C33 C 0.8813(9) 0.5116(6) 0.2156(3) 0.043(2) Uani 1 1 d . . . . .
C34 C 0.8685(10) 0.5214(7) 0.1689(3) 0.055(3) Uani 1 1 d . . . . .
H34 H 0.835554 0.485107 0.153873 0.066 Uiso 1 1 calc R U . . .
C35 C 0.8336(9) 0.4470(6) 0.2458(3) 0.048(3) Uani 1 1 d . . . . .
H35A H 0.815161 0.407460 0.225152 0.058 Uiso 1 1 calc R U . . .
H35B H 0.891122 0.414279 0.266949 0.058 Uiso 1 1 calc R U . . .
C36 C 0.6366(8) 0.5359(5) 0.3485(3) 0.038(2) Uani 1 1 d . . . . .
C37 C 0.7318(9) 0.4982(6) 0.3222(3) 0.040(2) Uani 1 1 d . . . . .
H37 H 0.800843 0.477687 0.336949 0.048 Uiso 1 1 calc R U . . .
C38 C 0.7289(8) 0.4896(6) 0.2748(3) 0.039(2) Uani 1 1 d . . . . .
C39 C 0.6268(9) 0.5206(6) 0.2534(3) 0.042(2) Uani 1 1 d . . . . .
C40 C 0.5289(9) 0.5592(6) 0.2793(3) 0.044(2) Uani 1 1 d . . . . .
C41 C 0.5363(8) 0.5667(6) 0.3263(3) 0.041(2) Uani 1 1 d . . . . .
H41 H 0.470792 0.593900 0.344420 0.049 Uiso 1 1 calc R U . . .
C42 C 0.4190(10) 0.5869(7) 0.2545(4) 0.060(3) Uani 1 1 d . . . . .
H42A H 0.434350 0.611380 0.222808 0.071 Uiso 1 1 calc R U . . .
H42B H 0.392249 0.536549 0.250255 0.071 Uiso 1 1 calc R U . . .
O1 O 0.0252(7) 0.7298(5) 0.4064(3) 0.070(2) Uani 1 1 d . . . . .
O2 O 0.0066(6) 0.6206(5) 0.3573(3) 0.0576(19) Uani 1 1 d . . . . .
O3 O 0.1554(7) 0.5924(5) 0.4106(3) 0.067(2) Uani 1 1 d . . . . .
O4 O 0.3811(7) 0.7568(5) 0.2314(3) 0.067(2) Uani 1 1 d . . . . .
H4 H 0.358811 0.807766 0.222685 0.100 Uiso 1 1 calc R U . . .
O5 O 0.2576(13) 1.0357(7) 0.4408(4) 0.067(3) Uani 0.776(11) 1 d . . P A 1
O6 O 0.3600(13) 0.8778(8) 0.4368(5) 0.051(4) Uani 0.776(11) 1 d . . P A 1
O7 O 0.4616(9) 0.9861(7) 0.4320(3) 0.049(3) Uani 0.776(11) 1 d . . P A 1
O4W O 0.6696(10) 0.8903(6) 0.3982(4) 0.072(3) Uani 0.776(11) 1 d . . P A 1
O6W O 0.8136(12) 0.8899(9) 0.4722(4) 0.103(5) Uani 0.776(11) 1 d . . P A 1
O5B O 0.312(3) 1.029(2) 0.4363(11) 0.023(8) Uiso 0.224(11) 1 d . . P A 2
O6B O 0.337(3) 0.900(2) 0.4393(13) 0.012(8) Uiso 0.224(11) 1 d . . P A 2
O7B O 0.516(4) 0.948(3) 0.4269(14) 0.062(12) Uiso 0.224(11) 1 d . . P A 2
O6A O 0.845(2) 0.8160(15) 0.4469(8) 0.030(7) Uiso 0.224(11) 1 d . . P A 2
O7W O 0.866(3) 0.958(2) 0.4943(12) 0.063(10) Uiso 0.224(11) 1 d . . P A 2
O8 O 0.2977(7) 1.0143(5) 0.2195(2) 0.061(2) Uani 1 1 d . . . . .
H8 H 0.329113 0.972563 0.203741 0.092 Uiso 1 1 calc R U . . .
O9 O 0.4760(7) 0.9660(6) 0.0914(3) 0.076(3) Uani 1 1 d . . . . .
O10 O 0.6339(7) 1.0193(5) 0.0587(3) 0.066(2) Uani 1 1 d . . . . .
O11 O 0.6659(7) 0.8763(6) 0.0893(3) 0.068(2) Uani 1 1 d . . . . .
O12 O 0.6598(9) 1.0541(4) 0.2821(3) 0.074(3) Uani 1 1 d . . . . .
H12 H 0.693116 1.011501 0.298174 0.111 Uiso 1 1 calc R U . . .
O13 O 1.265(3) 0.768(2) 0.0902(11) 0.113(11) Uani 0.777(12) 1 d . . P B 1
O14 O 1.224(2) 0.9252(12) 0.0998(8) 0.150(10) Uani 0.777(12) 1 d . . P B 1
O15 O 1.103(3) 0.875(2) 0.0573(7) 0.197(16) Uani 0.777(12) 1 d . . P B 1
O2W O 0.3656(8) 0.8845(6) 0.1697(3) 0.056(3) Uani 0.777(12) 1 d . . P B 1
O8W O 0.5714(19) 0.6348(8) 0.1473(4) 0.136(7) Uani 0.777(12) 1 d . . P B 1
O13A O 1.252(5) 0.774(4) 0.085(2) 0.034(11) Uiso 0.223(12) 1 d . . P B 2
O14A O 1.259(2) 0.9081(18) 0.0930(9) 0.011(6) Uiso 0.223(12) 1 d . . P B 2
O15A O 1.098(4) 0.876(3) 0.0512(19) 0.049(11) Uiso 0.223(12) 1 d . . P B 2
O8A O 0.440(3) 0.698(2) 0.1122(13) 0.069(11) Uiso 0.223(12) 1 d . . P B 2
O16 O 0.8822(8) 0.8336(4) 0.2622(3) 0.066(2) Uani 1 1 d . . . . .
H16A H 0.889181 0.784081 0.273297 0.099 Uiso 1 1 calc R U . . .
O17 O 0.9627(18) 0.6537(11) 0.0627(7) 0.042(4) Uani 0.54(2) 1 d . U P C 1
O18 O 0.994(2) 0.5028(10) 0.0641(5) 0.053(4) Uani 0.54(2) 1 d . U P C 1
O19 O 0.8024(18) 0.5923(11) 0.0683(5) 0.055(5) Uani 0.54(2) 1 d . U P C 1
S6 S 0.9203(14) 0.5820(7) 0.0800(2) 0.049(3) Uani 0.54(2) 1 d . U P C 1
O17A O 0.9134(18) 0.6811(13) 0.0661(8) 0.036(5) Uani 0.46(2) 1 d . U P C 2
O18A O 0.919(2) 0.5327(14) 0.0619(6) 0.047(5) Uani 0.46(2) 1 d . U P C 2
O19A O 0.7409(17) 0.6383(15) 0.0800(6) 0.049(5) Uani 0.46(2) 1 d . U P C 2
S6A S 0.8622(13) 0.6136(8) 0.0838(2) 0.038(3) Uani 0.46(2) 1 d . U P C 2
O20 O 0.9583(6) 0.5401(4) 0.2835(2) 0.0451(16) Uani 1 1 d . . . . .
H20A H 0.968370 0.581860 0.295979 0.068 Uiso 1 1 calc R U . . .
O21 O 0.7505(6) 0.4985(5) 0.4228(2) 0.0573(19) Uani 1 1 d . . . . .
O22 O 0.6135(8) 0.6328(5) 0.4175(3) 0.065(2) Uani 1 1 d . . . . .
O23 O 0.5528(6) 0.5064(4) 0.4311(2) 0.0500(17) Uani 1 1 d . . . . .
O24 O 0.6257(6) 0.5048(5) 0.2073(2) 0.0524(18) Uani 1 1 d . . . . .
H24 H 0.591784 0.548887 0.192547 0.079 Uiso 1 1 calc R U . . .
S1 S 0.6393(2) 0.54482(15) 0.40914(8) 0.0433(6) Uani 1 1 d . . . . .
S2 S 0.3599(3) 0.96679(18) 0.42201(9) 0.0607(8) Uani 1 1 d . . . . .
S3 S 0.0836(3) 0.65484(18) 0.38104(10) 0.0569(7) Uani 1 1 d . . . . .
S4 S 0.5951(3) 0.9625(2) 0.09284(10) 0.0656(8) Uani 1 1 d . . . . .
S5 S 1.1798(4) 0.8526(3) 0.09227(12) 0.0898(12) Uani 1 1 d . . . . .
C1X C 0.4546(9) 0.2115(6) 0.4733(4) 0.048(2) Uani 1 1 d . . . . .
C2X C 0.4074(8) 0.2585(6) 0.4313(3) 0.040(2) Uani 1 1 d . . . . .
C3X C 0.4140(9) 0.3415(6) 0.4192(4) 0.050(3) Uani 1 1 d . . . . .
H3X H 0.448007 0.368751 0.439900 0.059 Uiso 1 1 calc R U . . .
C4X C 0.3741(9) 0.3828(6) 0.3798(4) 0.058(3) Uani 1 1 d . . . . .
H4X H 0.380863 0.438501 0.373070 0.069 Uiso 1 1 calc R U . . .
C5X C 0.3217(8) 0.3459(6) 0.3477(4) 0.046(2) Uani 1 1 d . . . . .
C6X C 0.3141(8) 0.2640(6) 0.3597(4) 0.050(3) Uani 1 1 d . . . . .
H6X H 0.279788 0.236651 0.339264 0.060 Uiso 1 1 calc R U . . .
C7X C 0.3548(8) 0.2230(6) 0.3999(4) 0.047(2) Uani 1 1 d . . . . .
H7X H 0.347023 0.167616 0.407032 0.056 Uiso 1 1 calc R U . . .
O1X O 0.2885(6) 0.3907(4) 0.3081(3) 0.0555(18) Uani 1 1 d . U . . .
C8X C 0.236(3) 0.354(3) 0.2755(14) 0.054(5) Uani 0.737(14) 1 d D U P D 1
H8XA H 0.170912 0.338057 0.291882 0.065 Uiso 0.737(14) 1 calc R U P D 1
H8XB H 0.290046 0.302268 0.264692 0.065 Uiso 0.737(14) 1 calc R U P D 1
C9X C 0.1970(14) 0.4117(11) 0.2333(6) 0.053(4) Uani 0.737(14) 1 d D U P D 1
H9XA H 0.159598 0.468840 0.243699 0.064 Uiso 0.737(14) 1 calc R U P D 1
H9XB H 0.141255 0.391016 0.217794 0.064 Uiso 0.737(14) 1 calc R U P D 1
C10X C 0.2945(12) 0.4164(8) 0.1980(5) 0.050(3) Uani 0.737(14) 1 d D U P D 1
H10E H 0.357214 0.424307 0.215231 0.059 Uiso 0.737(14) 1 calc R U P D 1
H10F H 0.321168 0.361998 0.182837 0.059 Uiso 0.737(14) 1 calc R U P D 1
C11X C 0.2659(17) 0.4861(10) 0.1602(6) 0.065(4) Uani 0.737(14) 1 d D U P D 1
H11E H 0.210719 0.473483 0.140347 0.078 Uiso 0.737(14) 1 calc R U P D 1
H11F H 0.228570 0.539021 0.175543 0.078 Uiso 0.737(14) 1 calc R U P D 1
C12X C 0.3611(18) 0.5006(10) 0.1291(6) 0.064(4) Uani 0.737(14) 1 d . U P D 1
H12E H 0.335138 0.551408 0.108198 0.077 Uiso 0.737(14) 1 calc R U P D 1
H12F H 0.419952 0.509693 0.148303 0.077 Uiso 0.737(14) 1 calc R U P D 1
C13X C 0.5012(18) 0.4287(12) 0.0733(6) 0.054(3) Uani 0.737(14) 1 d . U P D 1
C14X C 0.552(2) 0.4948(12) 0.0660(8) 0.063(4) Uani 0.737(14) 1 d . U P D 1
H14X H 0.522839 0.545617 0.081614 0.076 Uiso 0.737(14) 1 calc R U P D 1
C15X C 0.643(2) 0.4853(12) 0.0367(7) 0.065(4) Uani 0.737(14) 1 d . U P D 1
H15X H 0.675246 0.531702 0.030936 0.078 Uiso 0.737(14) 1 calc R U P D 1
C16X C 0.695(2) 0.4115(14) 0.0138(8) 0.059(4) Uani 0.737(14) 1 d . U P D 1
C17X C 0.6412(16) 0.3463(12) 0.0215(6) 0.049(4) Uani 0.737(14) 1 d . U P D 1
H17X H 0.672267 0.295239 0.006312 0.058 Uiso 0.737(14) 1 calc R U P D 1
C18X C 0.546(2) 0.3535(14) 0.0499(8) 0.055(4) Uani 0.737(14) 1 d . U P D 1
H18X H 0.510781 0.308709 0.053971 0.066 Uiso 0.737(14) 1 calc R U P D 1
C19X C 0.7979(19) 0.4044(13) -0.0136(6) 0.058(4) Uani 0.737(14) 1 d . U P D 1
N3X N 0.8670(17) 0.4519(12) -0.0081(7) 0.073(5) Uani 0.737(14) 1 d . U P D 1
H3XA H 0.930434 0.444819 -0.025410 0.088 Uiso 0.737(14) 1 calc R U P D 1
H3XB H 0.849447 0.490497 0.012890 0.088 Uiso 0.737(14) 1 calc R U P D 1
N4X N 0.8307(17) 0.3464(11) -0.0465(6) 0.061(4) Uani 0.737(14) 1 d . U P D 1
H4XA H 0.894942 0.341778 -0.062975 0.073 Uiso 0.737(14) 1 calc R U P D 1
H4XB H 0.787737 0.313401 -0.051514 0.073 Uiso 0.737(14) 1 calc R U P D 1
O2X O 0.4059(15) 0.4293(9) 0.1019(6) 0.061(3) Uani 0.737(14) 1 d . U P D 1
C1B C 0.743(6) 0.416(4) -0.006(2) 0.058(7) Uani 0.263(14) 1 d . U P D 2
C2B C 0.651(4) 0.419(4) 0.022(2) 0.049(6) Uani 0.263(14) 1 d . U P D 2
C3B C 0.606(6) 0.345(4) 0.034(2) 0.052(7) Uani 0.263(14) 1 d . U P D 2
H3B H 0.643572 0.293342 0.020203 0.062 Uiso 0.263(14) 1 calc R U P D 2
C4B C 0.522(5) 0.345(4) 0.062(2) 0.047(7) Uani 0.263(14) 1 d . U P D 2
H4B H 0.503710 0.293666 0.071350 0.057 Uiso 0.263(14) 1 calc R U P D 2
C5B C 0.453(5) 0.422(4) 0.081(2) 0.047(6) Uani 0.263(14) 1 d . U P D 2
C6B C 0.492(4) 0.496(3) 0.0714(17) 0.049(7) Uani 0.263(14) 1 d . U P D 2
H6B H 0.452586 0.546813 0.085296 0.059 Uiso 0.263(14) 1 calc R U P D 2
C7B C 0.583(5) 0.495(3) 0.043(2) 0.045(6) Uani 0.263(14) 1 d . U P D 2
C8B C 0.219(11) 0.358(8) 0.275(4) 0.052(8) Uani 0.263(14) 1 d . U P D 2
H8BA H 0.139486 0.365109 0.286573 0.063 Uiso 0.263(14) 1 calc R U P D 2
H8BB H 0.253532 0.299233 0.266339 0.063 Uiso 0.263(14) 1 calc R U P D 2
C9B C 0.238(5) 0.429(3) 0.2346(16) 0.055(8) Uani 0.263(14) 1 d D U P D 2
H9BA H 0.194959 0.486005 0.243604 0.066 Uiso 0.263(14) 1 calc R U P D 2
H9BB H 0.318664 0.428209 0.230310 0.066 Uiso 0.263(14) 1 calc R U P D 2
C10B C 0.197(4) 0.407(3) 0.1902(15) 0.062(7) Uani 0.263(14) 1 d D U P D 2
H10G H 0.246570 0.353009 0.179921 0.075 Uiso 0.263(14) 1 calc R U P D 2
H10H H 0.120339 0.399894 0.196568 0.075 Uiso 0.263(14) 1 calc R U P D 2
C11B C 0.196(4) 0.472(3) 0.1528(16) 0.063(8) Uani 0.263(14) 1 d D U P D 2
H11G H 0.153396 0.525511 0.166112 0.075 Uiso 0.263(14) 1 calc R U P D 2
H11H H 0.150014 0.460377 0.128447 0.075 Uiso 0.263(14) 1 calc R U P D 2
C12B C 0.299(4) 0.489(3) 0.127(2) 0.069(8) Uani 0.263(14) 1 d D U P D 2
H12G H 0.277115 0.531293 0.100994 0.083 Uiso 0.263(14) 1 calc R U P D 2
H12H H 0.341236 0.511719 0.148887 0.083 Uiso 0.263(14) 1 calc R U P D 2
N3B N 0.809(3) 0.476(2) -0.0011(13) 0.033(7) Uani 0.263(14) 1 d . U P D 2
H3BA H 0.870277 0.474181 -0.019223 0.040 Uiso 0.263(14) 1 calc R U P D 2
H3BB H 0.787378 0.514301 0.020052 0.040 Uiso 0.263(14) 1 calc R U P D 2
N4B N 0.789(6) 0.370(4) -0.038(2) 0.070(12) Uani 0.263(14) 1 d . U P D 2
H4BA H 0.761161 0.329246 -0.044907 0.084 Uiso 0.263(14) 1 calc R U P D 2
H4BB H 0.850330 0.378150 -0.052728 0.084 Uiso 0.263(14) 1 calc R U P D 2
O2B O 0.370(3) 0.413(3) 0.1091(16) 0.058(7) Uani 0.263(14) 1 d . U P D 2
N1X N 0.5059(7) 0.2449(5) 0.5027(3) 0.051(2) Uani 1 1 d . . . . .
H1XA H 0.537001 0.214601 0.527075 0.062 Uiso 1 1 calc R U . . .
H1XB H 0.509035 0.297507 0.497807 0.062 Uiso 1 1 calc R U . . .
N2X N 0.4524(10) 0.1333(5) 0.4821(3) 0.069(3) Uani 1 1 d . . . . .
H2XA H 0.484377 0.104836 0.506858 0.083 Uiso 1 1 calc R U . . .
H2XB H 0.418915 0.108919 0.463265 0.083 Uiso 1 1 calc R U . . .
C1Y C 1.1127(11) 1.1163(8) 0.0021(4) 0.058(3) Uani 1 1 d . . . . .
C2Y C 1.0154(9) 1.1488(7) 0.0344(3) 0.053(3) Uani 1 1 d . . . . .
C3Y C 0.9859(10) 1.2331(7) 0.0467(4) 0.056(3) Uani 1 1 d . . . . .
H3Y H 1.029949 1.269417 0.033823 0.067 Uiso 1 1 calc R U . . .
C4Y C 0.8964(10) 1.2637(7) 0.0764(3) 0.052(3) Uani 1 1 d . . . . .
H4Y H 0.879620 1.320485 0.084876 0.062 Uiso 1 1 calc R U . . .
C5Y C 0.8285(9) 1.2121(7) 0.0948(3) 0.048(2) Uani 1 1 d . . . . .
C6Y C 0.8541(9) 1.1280(7) 0.0825(4) 0.051(3) Uani 1 1 d . . . . .
H6Y H 0.807328 1.092787 0.094086 0.061 Uiso 1 1 calc R U . . .
C7Y C 0.9489(10) 1.0967(7) 0.0531(4) 0.055(3) Uani 1 1 d . . . . .
H7Y H 0.968407 1.039279 0.045720 0.066 Uiso 1 1 calc R U . . .
C8Y C 0.6595(9) 1.2013(7) 0.1413(4) 0.052(3) Uani 1 1 d . . . . .
H8YA H 0.698217 1.146150 0.155970 0.063 Uiso 1 1 calc R U . . .
H8YB H 0.617711 1.191529 0.114947 0.063 Uiso 1 1 calc R U . . .
C9Y C 0.5819(9) 1.2525(6) 0.1762(3) 0.046(2) Uani 1 1 d . . . . .
H9YA H 0.518519 1.226968 0.184474 0.055 Uiso 1 1 calc R U . . .
H9YB H 0.550854 1.309467 0.161782 0.055 Uiso 1 1 calc R U . . .
C10Y C 0.6367(9) 1.2601(6) 0.2205(4) 0.046(2) Uani 1 1 d . . . . .
H10I H 0.664797 1.203271 0.235545 0.055 Uiso 1 1 calc R U . . .
H10J H 0.702307 1.283093 0.211955 0.055 Uiso 1 1 calc R U . . .
C11Y C 0.5606(9) 1.3149(6) 0.2553(4) 0.047(2) Uani 1 1 d . . . . .
H11I H 0.494088 1.292627 0.262948 0.056 Uiso 1 1 calc R U . . .
H11J H 0.533995 1.371893 0.240251 0.056 Uiso 1 1 calc R U . . .
C12Y C 0.6113(10) 1.3225(6) 0.3005(4) 0.049(3) Uani 1 1 d . . . . .
H12I H 0.683699 1.337202 0.293767 0.059 Uiso 1 1 calc R U . . .
H12J H 0.560104 1.367114 0.318889 0.059 Uiso 1 1 calc R U . . .
C13Y C 0.6785(8) 1.2359(6) 0.3679(3) 0.045(2) Uani 1 1 d . . . . .
C14Y C 0.6993(9) 1.1556(6) 0.3926(4) 0.050(3) Uani 1 1 d . . . . .
H14Y H 0.678735 1.110313 0.380118 0.060 Uiso 1 1 calc R U . . .
C15Y C 0.7494(10) 1.1447(7) 0.4347(4) 0.057(3) Uani 1 1 d . . . . .
H15Y H 0.763815 1.091160 0.450996 0.068 Uiso 1 1 calc R U . . .
C16Y C 0.7800(9) 1.2107(7) 0.4543(4) 0.052(3) Uani 1 1 d . . . . .
C17Y C 0.7590(9) 1.2896(6) 0.4288(4) 0.050(3) Uani 1 1 d . . . . .
H17Y H 0.778930 1.335238 0.441216 0.060 Uiso 1 1 calc R U . . .
C18Y C 0.7095(9) 1.3011(6) 0.3859(4) 0.049(2) Uani 1 1 d . . . . .
H18Y H 0.697082 1.354018 0.368924 0.058 Uiso 1 1 calc R U . . .
C19Y C 0.8301(10) 1.2017(8) 0.4985(4) 0.060(3) Uani 1 1 d . . . . .
N1Y N 1.1466(9) 1.1658(7) -0.0296(3) 0.063(3) Uani 1 1 d . . . . .
H1YA H 1.205396 1.145726 -0.048665 0.076 Uiso 1 1 calc R U . . .
H1YB H 1.110693 1.219412 -0.032053 0.076 Uiso 1 1 calc R U . . .
N2Y N 1.1672(8) 1.0362(7) 0.0053(3) 0.065(3) Uani 1 1 d . . . . .
H2YA H 1.225930 1.016716 -0.013888 0.078 Uiso 1 1 calc R U . . .
H2YB H 1.144811 1.002113 0.026730 0.078 Uiso 1 1 calc R U . . .
N3Y N 0.8066(9) 1.2634(6) 0.5263(3) 0.068(3) Uani 1 1 d . . . . .
H3YA H 0.841791 1.258726 0.552385 0.081 Uiso 1 1 calc R U . . .
H3YB H 0.755372 1.309993 0.519125 0.081 Uiso 1 1 calc R U . . .
N4Y N 0.9068(12) 1.1317(9) 0.5091(5) 0.107(4) Uani 1 1 d . . . . .
H4YA H 0.942128 1.126888 0.535143 0.129 Uiso 1 1 calc R U . . .
H4YB H 0.922556 1.089953 0.490112 0.129 Uiso 1 1 calc R U . . .
O1Y O 0.7408(6) 1.2482(4) 0.1243(2) 0.0530(18) Uani 1 1 d . . . . .
O2Y O 0.6287(6) 1.2418(4) 0.3267(2) 0.0497(17) Uani 1 1 d . . . . .
C1Z C 0.1371(8) 1.4036(7) 0.4943(4) 0.047(2) Uani 1 1 d . . . . .
C2Z C 0.0916(8) 1.3727(6) 0.4550(4) 0.044(2) Uani 1 1 d . . . . .
C3Z C 0.0573(8) 1.4249(6) 0.4155(4) 0.046(2) Uani 1 1 d . . . . .
H3Z H 0.057733 1.482438 0.414912 0.055 Uiso 1 1 calc R U . . .
C4Z C 0.0228(8) 1.3943(6) 0.3772(4) 0.045(2) Uani 1 1 d . . . . .
H4Z H 0.000092 1.430543 0.350424 0.054 Uiso 1 1 calc R U . . .
C5Z C 0.0213(8) 1.3104(7) 0.3777(4) 0.048(2) Uani 1 1 d . . . . .
C6Z C 0.0504(8) 1.2587(6) 0.4163(4) 0.048(3) Uani 1 1 d . . . . .
H6Z H 0.045801 1.202073 0.416850 0.058 Uiso 1 1 calc R U . . .
C7Z C 0.0880(8) 1.2887(7) 0.4559(4) 0.052(3) Uani 1 1 d . . . . .
H7Z H 0.110245 1.252121 0.482679 0.062 Uiso 1 1 calc R U . . .
C8Z C -0.0087(18) 1.2021(12) 0.3319(6) 0.051(4) Uani 0.777(12) 1 d D U P B 1
H8ZA H -0.060780 1.184774 0.356173 0.062 Uiso 0.777(12) 1 calc R U P B 1
H8ZB H 0.067766 1.165566 0.336289 0.062 Uiso 0.777(12) 1 calc R U P B 1
C9Z C -0.0438(18) 1.1921(12) 0.2840(6) 0.059(4) Uani 0.777(12) 1 d D U P B 1
H9ZA H -0.113716 1.236042 0.277680 0.071 Uiso 0.777(12) 1 calc R U P B 1
H9ZB H -0.060438 1.136705 0.283501 0.071 Uiso 0.777(12) 1 calc R U P B 1
C10Z C 0.0487(15) 1.1987(11) 0.2436(5) 0.056(4) Uani 0.777(12) 1 d D U P B 1
H10A H 0.060174 1.255999 0.241928 0.067 Uiso 0.777(12) 1 calc R U P B 1
H10B H 0.120688 1.158353 0.251255 0.067 Uiso 0.777(12) 1 calc R U P B 1
C11Z C 0.0166(18) 1.1806(13) 0.1965(7) 0.068(4) Uani 0.777(12) 1 d D U P B 1
H11A H -0.022408 1.135188 0.201284 0.081 Uiso 0.777(12) 1 calc R U P B 1
H11B H -0.038205 1.231482 0.184242 0.081 Uiso 0.777(12) 1 calc R U P B 1
C12Z C 0.1096(17) 1.1554(12) 0.1595(6) 0.066(4) Uani 0.777(12) 1 d . U P B 1
H12A H 0.175849 1.116602 0.173645 0.079 Uiso 0.777(12) 1 calc R U P B 1
H12B H 0.085217 1.126080 0.134895 0.079 Uiso 0.777(12) 1 calc R U P B 1
C13Z C 0.2172(11) 1.2200(8) 0.1015(5) 0.075(4) Uani 0.777(12) 1 d G U P B 1
C14Z C 0.2304(11) 1.2925(7) 0.0765(6) 0.086(5) Uani 0.777(12) 1 d G U P B 1
H14Z H 0.185721 1.346033 0.085345 0.103 Uiso 0.777(12) 1 calc R U P B 1
C15Z C 0.3090(12) 1.2867(7) 0.0387(5) 0.090(5) Uani 0.777(12) 1 d G U P B 1
H15Z H 0.318052 1.336227 0.021584 0.108 Uiso 0.777(12) 1 calc R U P B 1
C16Z C 0.3744(11) 1.2084(9) 0.0258(4) 0.077(4) Uani 0.777(12) 1 d G U P B 1
C17Z C 0.3611(11) 1.1359(7) 0.0507(4) 0.073(4) Uani 0.777(12) 1 d G U P B 1
H17Z H 0.405828 1.082367 0.041936 0.088 Uiso 0.777(12) 1 calc R U P B 1
C18Z C 0.2825(12) 1.1417(7) 0.0886(4) 0.069(4) Uani 0.777(12) 1 d G U P B 1
H18Z H 0.273498 1.092171 0.105698 0.082 Uiso 0.777(12) 1 calc R U P B 1
C19Z C 0.462(2) 1.2008(17) -0.0130(6) 0.084(4) Uani 0.777(12) 1 d . U P B 1
N3Z N 0.446(2) 1.2607(13) -0.0488(6) 0.112(7) Uani 0.777(12) 1 d . U P B 1
H3ZA H 0.497459 1.258351 -0.071961 0.134 Uiso 0.777(12) 1 calc R U P B 1
H3ZB H 0.383827 1.301836 -0.048782 0.134 Uiso 0.777(12) 1 calc R U P B 1
N4Z N 0.5452(17) 1.1434(13) -0.0115(5) 0.088(5) Uani 0.777(12) 1 d . U P B 1
H4ZA H 0.598560 1.139135 -0.034070 0.105 Uiso 0.777(12) 1 calc R U P B 1
H4ZB H 0.552879 1.105698 0.012248 0.105 Uiso 0.777(12) 1 calc R U P B 1
O2Z O 0.1388(13) 1.2302(10) 0.1392(6) 0.079(4) Uani 0.777(12) 1 d . U P B 1
C8C C -0.016(7) 1.189(5) 0.351(2) 0.058(11) Uani 0.223(12) 1 d . U P B 2
H8CA H 0.059204 1.150259 0.355325 0.069 Uiso 0.223(12) 1 calc R U P B 2
H8CB H -0.068027 1.184595 0.377968 0.069 Uiso 0.223(12) 1 calc R U P B 2
C9C C -0.064(6) 1.179(5) 0.302(2) 0.055(9) Uani 0.223(12) 1 d D U P B 2
H9CA H -0.080995 1.123457 0.302561 0.066 Uiso 0.223(12) 1 calc R U P B 2
H9CB H -0.135006 1.222958 0.297689 0.066 Uiso 0.223(12) 1 calc R U P B 2
C10C C 0.018(6) 1.186(5) 0.261(2) 0.063(9) Uani 0.223(12) 1 d D U P B 2
H10C H 0.082542 1.135259 0.263314 0.076 Uiso 0.223(12) 1 calc R U P B 2
H10D H 0.047467 1.234971 0.265807 0.076 Uiso 0.223(12) 1 calc R U P B 2
C11C C -0.022(6) 1.195(5) 0.212(2) 0.071(9) Uani 0.223(12) 1 d D U P B 2
H11C H -0.078705 1.161498 0.212994 0.085 Uiso 0.223(12) 1 calc R U P B 2
H11D H -0.063565 1.254221 0.207062 0.085 Uiso 0.223(12) 1 calc R U P B 2
C12C C 0.054(6) 1.171(5) 0.169(2) 0.068(9) Uani 0.223(12) 1 d D U P B 2
H12C H 0.111883 1.118414 0.175802 0.082 Uiso 0.223(12) 1 calc R U P B 2
H12D H 0.010181 1.163393 0.143214 0.082 Uiso 0.223(12) 1 calc R U P B 2
C13C C 0.177(4) 1.234(3) 0.1203(15) 0.071(8) Uani 0.223(12) 1 d G U P B 2
C14C C 0.186(4) 1.308(2) 0.0962(16) 0.070(8) Uani 0.223(12) 1 d G U P B 2
H14C H 0.145552 1.360814 0.107635 0.084 Uiso 0.223(12) 1 calc R U P B 2
C15C C 0.255(4) 1.305(2) 0.0552(15) 0.071(8) Uani 0.223(12) 1 d G U P B 2
H15C H 0.261355 1.355999 0.038683 0.086 Uiso 0.223(12) 1 calc R U P B 2
C16C C 0.315(4) 1.228(3) 0.0384(14) 0.069(7) Uani 0.223(12) 1 d G U P B 2
C17C C 0.306(4) 1.154(2) 0.0626(17) 0.073(8) Uani 0.223(12) 1 d G U P B 2
H17C H 0.346294 1.101258 0.051096 0.087 Uiso 0.223(12) 1 calc R U P B 2
C18C C 0.237(4) 1.157(2) 0.1035(17) 0.070(8) Uani 0.223(12) 1 d G U P B 2
H18C H 0.230492 1.106071 0.120048 0.084 Uiso 0.223(12) 1 calc R U P B 2
C19C C 0.383(7) 1.220(5) -0.002(3) 0.077(8) Uani 0.223(12) 1 d . U P B 2
N3C N 0.370(5) 1.277(4) -0.033(2) 0.075(10) Uani 0.223(12) 1 d . U P B 2
H3CA H 0.315817 1.322908 -0.029302 0.090 Uiso 0.223(12) 1 calc R U P B 2
H3CB H 0.415032 1.270833 -0.058318 0.090 Uiso 0.223(12) 1 calc R U P B 2
N4C N 0.486(7) 1.153(5) 0.008(3) 0.109(15) Uani 0.223(12) 1 d . U P B 2
H4C1 H 0.547741 1.149789 -0.010008 0.130 Uiso 0.223(12) 1 calc R U P B 2
H4C2 H 0.484888 1.115629 0.031462 0.130 Uiso 0.223(12) 1 calc R U P B 2
O2C O 0.102(5) 1.236(4) 0.1583(17) 0.074(8) Uani 0.223(12) 1 d . U P B 2
N1Z N 0.1663(7) 1.4758(5) 0.4897(3) 0.051(2) Uani 1 1 d . . . . .
H1ZA H 0.192249 1.494112 0.513610 0.061 Uiso 1 1 calc R U . . .
H1ZB H 0.159804 1.505386 0.462694 0.061 Uiso 1 1 calc R U . . .
N2Z N 0.1485(10) 1.3621(7) 0.5352(4) 0.083(4) Uani 1 1 d . . . . .
H2ZA H 0.174674 1.382274 0.558358 0.099 Uiso 1 1 calc R U . . .
H2ZB H 0.129934 1.314084 0.539499 0.099 Uiso 1 1 calc R U . . .
O1Z O -0.0099(6) 1.2876(5) 0.3367(3) 0.0585(19) Uani 1 1 d . . . . .
C1M C 0.5284(15) 0.7796(11) 0.3274(7) 0.111(6) Uani 1 1 d . . . . .
H1MA H 0.548467 0.742388 0.301156 0.167 Uiso 1 1 calc R U . . .
H1MB H 0.514487 0.838275 0.315334 0.167 Uiso 1 1 calc R U . . .
H1MC H 0.460391 0.770897 0.344650 0.167 Uiso 1 1 calc R U . . .
O1M O 0.6188(9) 0.7610(6) 0.3584(4) 0.091(3) Uani 1 1 d . . . . .
H1M H 0.609921 0.723779 0.378869 0.136 Uiso 1 1 calc R U . . .
C2M C 0.6617(19) 0.770(2) 0.2017(9) 0.235(19) Uani 1 1 d . . . . .
H2MA H 0.618323 0.795062 0.229525 0.353 Uiso 1 1 calc R U . . .
H2MB H 0.727094 0.792522 0.194967 0.353 Uiso 1 1 calc R U . . .
H2MC H 0.686934 0.708571 0.207553 0.353 Uiso 1 1 calc R U . . .
O2M O 0.5946(11) 0.7879(8) 0.1635(4) 0.111(4) Uani 1 1 d . . . . .
H2M H 0.625219 0.812738 0.141807 0.167 Uiso 1 1 calc R U . . .
O1W O 0.4005(6) 0.6104(4) 0.4931(3) 0.0555(18) Uani 1 1 d . . . . .
O3W O 0.8189(10) 0.9444(5) 0.3352(3) 0.091(3) Uani 1 1 d . . . . .
O5W O 0.8244(9) 0.7130(6) 0.3130(4) 0.100(3) Uani 1 1 d . . . . .
O9W O 0.0332(11) 1.0479(8) 0.4315(6) 0.107(5) Uani 0.776(11) 1 d . . P A 1
O10W O 0.971(3) 0.9320(12) 0.4032(7) 0.144(12) Uani 0.5 1 d . . P E 1
O9A O 1.023(2) 1.0040(18) 0.3881(10) 0.045(8) Uiso 0.224(11) 1 d . . P A 2

loop_
_atom_site_aniso_label
_atom_site_aniso_U_11
_atom_site_aniso_U_22
_atom_site_aniso_U_33
_atom_site_aniso_U_23
_atom_site_aniso_U_13
_atom_site_aniso_U_12
C1 0.047(6) 0.055(6) 0.043(5) 0.004(5) -0.016(5) -0.033(5)
C2 0.060(7) 0.039(5) 0.049(6) 0.000(5) -0.024(5) -0.027(5)
C3 0.058(7) 0.043(6) 0.054(6) -0.006(5) -0.028(5) -0.019(5)
C4 0.055(6) 0.047(6) 0.049(6) -0.007(5) -0.005(5) -0.030(5)
C5 0.066(7) 0.039(5) 0.049(6) 0.004(5) -0.025(5) -0.031(5)
C6 0.065(7) 0.040(5) 0.048(6) -0.005(5) -0.016(5) -0.023(5)
C7 0.074(8) 0.043(6) 0.047(6) 0.001(5) -0.014(5) -0.027(5)
C8 0.089(8) 0.037(5) 0.049(6) -0.001(5) -0.015(6) -0.034(6)
C9 0.070(7) 0.038(5) 0.043(6) 0.005(4) -0.009(5) -0.029(5)
C10 0.081(8) 0.027(5) 0.044(6) 0.000(4) -0.012(5) -0.017(5)
C11 0.078(8) 0.037(5) 0.041(6) -0.001(4) -0.005(5) -0.019(5)
C12 0.081(8) 0.042(6) 0.038(5) -0.007(4) 0.003(5) -0.027(5)
C13 0.096(9) 0.041(6) 0.056(7) -0.015(5) -0.009(6) -0.036(6)
C14 0.112(10) 0.047(6) 0.045(6) -0.003(5) 0.001(6) -0.040(7)
C15 0.066(8) 0.058(7) 0.047(6) 0.005(5) -0.011(6) -0.037(6)
C16 0.083(9) 0.056(7) 0.051(6) 0.004(5) -0.006(6) -0.041(6)
C17 0.121(11) 0.031(5) 0.045(6) 0.000(5) 0.003(7) -0.043(6)
C18 0.101(10) 0.039(6) 0.046(6) 0.004(5) -0.030(7) -0.035(6)
C19 0.098(10) 0.041(6) 0.055(7) 0.004(5) -0.018(7) -0.034(6)
C20 0.074(8) 0.054(6) 0.046(6) 0.006(5) -0.010(6) -0.028(6)
C21 0.095(10) 0.049(6) 0.078(8) 0.006(6) -0.045(7) -0.038(7)
C22 0.085(9) 0.058(7) 0.068(8) 0.009(6) -0.031(7) -0.045(7)
C23 0.096(10) 0.065(8) 0.062(8) 0.014(6) -0.037(7) -0.052(8)
C24 0.082(8) 0.050(6) 0.057(7) 0.003(5) -0.038(6) -0.029(6)
C25 0.083(8) 0.045(6) 0.047(6) 0.005(5) -0.024(6) -0.035(6)
C26 0.077(8) 0.048(6) 0.048(6) 0.001(5) -0.029(6) -0.037(6)
C27 0.072(8) 0.059(7) 0.054(6) -0.002(5) -0.017(6) -0.044(6)
C28 0.055(6) 0.042(5) 0.045(5) 0.003(4) -0.013(5) -0.028(5)
C29 0.112(10) 0.074(8) 0.037(6) 0.000(5) -0.016(6) -0.066(8)
C30 0.070(7) 0.056(6) 0.039(5) 0.003(5) -0.018(5) -0.039(6)
C31 0.058(6) 0.038(5) 0.034(5) 0.008(4) -0.017(4) -0.023(5)
C32 0.038(5) 0.037(5) 0.037(5) -0.010(4) -0.001(4) -0.011(4)
C33 0.057(6) 0.042(5) 0.038(5) -0.009(4) -0.001(5) -0.024(5)
C34 0.090(9) 0.056(6) 0.035(5) -0.006(5) -0.004(5) -0.044(6)
C35 0.069(7) 0.042(5) 0.043(5) -0.009(4) 0.003(5) -0.032(5)
C36 0.042(6) 0.028(4) 0.045(5) -0.002(4) -0.004(5) -0.012(4)
C37 0.054(6) 0.037(5) 0.033(5) 0.003(4) -0.006(4) -0.017(4)
C38 0.051(6) 0.036(5) 0.039(5) -0.003(4) 0.002(5) -0.027(4)
C39 0.058(6) 0.040(5) 0.036(5) -0.006(4) -0.004(5) -0.023(5)
C40 0.055(6) 0.037(5) 0.044(6) -0.008(4) -0.011(5) -0.018(5)
C41 0.049(6) 0.035(5) 0.042(5) -0.007(4) -0.003(5) -0.016(4)
C42 0.071(8) 0.050(6) 0.062(7) -0.024(5) -0.022(6) -0.013(6)
O1 0.088(6) 0.073(5) 0.057(5) -0.012(4) -0.005(4) -0.033(5)
O2 0.060(5) 0.066(5) 0.057(4) 0.008(4) -0.031(4) -0.028(4)
O3 0.080(6) 0.071(5) 0.062(5) 0.021(4) -0.031(4) -0.038(4)
O4 0.074(5) 0.070(5) 0.066(5) -0.002(4) -0.016(4) -0.034(4)
O5 0.072(9) 0.058(7) 0.067(7) -0.024(5) 0.023(7) -0.008(6)
O6 0.070(9) 0.022(7) 0.064(7) 0.000(6) -0.010(6) -0.013(6)
O7 0.055(7) 0.065(6) 0.043(5) -0.014(5) -0.014(5) -0.034(6)
O4W 0.108(9) 0.047(6) 0.072(7) 0.005(5) -0.032(6) -0.034(6)
O6W 0.095(10) 0.123(11) 0.073(8) -0.022(8) -0.014(7) 0.013(8)
O8 0.086(6) 0.059(5) 0.045(4) 0.007(3) -0.011(4) -0.032(4)
O9 0.061(5) 0.130(8) 0.056(5) -0.016(5) -0.003(4) -0.053(5)
O10 0.071(5) 0.087(6) 0.051(4) -0.001(4) 0.001(4) -0.038(5)
O11 0.074(5) 0.095(6) 0.055(5) -0.016(4) 0.005(4) -0.059(5)
O12 0.135(8) 0.038(4) 0.056(5) -0.003(3) -0.026(5) -0.028(5)
O13 0.16(2) 0.096(15) 0.122(19) -0.012(11) -0.013(13) -0.107(15)
O14 0.18(2) 0.093(13) 0.20(2) -0.059(13) 0.064(16) -0.079(14)
O15 0.25(3) 0.34(4) 0.043(10) 0.051(13) -0.063(12) -0.15(2)
O2W 0.072(6) 0.056(6) 0.054(6) -0.017(4) 0.015(5) -0.045(5)
O8W 0.30(2) 0.079(9) 0.061(8) 0.019(6) -0.040(11) -0.097(12)
O16 0.101(6) 0.042(4) 0.060(5) 0.000(4) -0.019(5) -0.024(4)
O17 0.054(11) 0.041(8) 0.032(8) 0.003(7) -0.004(9) -0.018(8)
O18 0.073(12) 0.055(8) 0.040(7) -0.008(6) -0.004(8) -0.028(8)
O19 0.067(11) 0.059(10) 0.052(9) -0.007(7) -0.029(8) -0.028(9)
S6 0.064(7) 0.051(5) 0.038(3) 0.001(3) -0.013(3) -0.025(5)
O17A 0.035(10) 0.039(9) 0.033(8) -0.004(8) 0.001(10) -0.010(8)
O18A 0.064(13) 0.055(10) 0.037(8) -0.011(8) -0.004(9) -0.042(10)
O19A 0.045(10) 0.070(13) 0.044(9) -0.001(8) -0.013(7) -0.031(8)
S6A 0.043(6) 0.046(5) 0.032(3) -0.002(3) -0.005(3) -0.024(5)
O20 0.062(4) 0.041(4) 0.038(4) -0.002(3) -0.011(3) -0.022(3)
O21 0.036(4) 0.083(5) 0.049(4) -0.017(4) -0.013(3) -0.004(4)
O22 0.101(6) 0.048(4) 0.049(4) -0.013(3) -0.004(4) -0.019(4)
O23 0.051(4) 0.063(4) 0.041(4) -0.004(3) 0.005(3) -0.026(3)
O24 0.059(4) 0.066(5) 0.043(4) -0.011(3) -0.005(3) -0.031(4)
S1 0.0480(14) 0.0462(13) 0.0375(12) -0.0067(10) -0.0052(11) -0.0136(11)
S2 0.097(2) 0.0516(16) 0.0462(15) -0.0032(13) -0.0090(15) -0.0402(16)
S3 0.0688(18) 0.0624(17) 0.0508(15) 0.0060(13) -0.0200(14) -0.0346(14)
S4 0.071(2) 0.096(2) 0.0470(15) -0.0080(15) 0.0001(14) -0.0521(18)
S5 0.136(4) 0.099(3) 0.064(2) 0.0049(19) -0.010(2) -0.084(3)
C1X 0.056(6) 0.048(6) 0.047(6) -0.012(5) 0.003(5) -0.024(5)
C2X 0.036(5) 0.038(5) 0.046(5) -0.007(4) -0.002(4) -0.010(4)
C3X 0.051(6) 0.038(5) 0.067(7) -0.008(5) -0.010(5) -0.022(5)
C4X 0.059(7) 0.035(5) 0.084(8) 0.001(5) -0.019(6) -0.018(5)
C5X 0.030(5) 0.049(6) 0.063(7) -0.009(5) -0.012(5) -0.015(4)
C6X 0.041(6) 0.046(6) 0.068(7) -0.012(5) -0.004(5) -0.018(5)
C7X 0.043(6) 0.039(5) 0.062(7) -0.007(5) -0.006(5) -0.016(4)
O1X 0.046(4) 0.052(4) 0.070(5) 0.005(4) -0.024(4) -0.011(3)
C8X 0.032(14) 0.059(9) 0.066(7) -0.004(6) -0.016(7) 0.000(8)
C9X 0.045(8) 0.049(8) 0.068(7) -0.009(6) -0.031(5) -0.008(6)
C10X 0.048(7) 0.042(7) 0.060(7) -0.011(5) -0.026(5) -0.005(6)
C11X 0.081(10) 0.061(8) 0.060(8) -0.009(6) -0.033(6) -0.019(7)
C12X 0.091(11) 0.052(7) 0.054(7) -0.005(5) -0.031(6) -0.020(7)
C13X 0.070(9) 0.057(7) 0.044(7) 0.011(5) -0.032(6) -0.026(6)
C14X 0.088(11) 0.057(7) 0.057(9) -0.002(7) -0.022(8) -0.035(8)
C15X 0.084(11) 0.062(7) 0.062(9) 0.002(6) -0.023(8) -0.038(8)
C16X 0.080(10) 0.063(7) 0.051(9) 0.002(6) -0.024(7) -0.044(7)
C17X 0.062(9) 0.054(7) 0.041(9) 0.013(6) -0.031(6) -0.031(6)
C18X 0.071(10) 0.053(7) 0.052(10) 0.009(7) -0.022(7) -0.032(7)
C19X 0.080(10) 0.068(8) 0.045(8) 0.003(6) -0.027(7) -0.046(8)
N3X 0.099(13) 0.084(12) 0.063(10) -0.005(9) -0.020(11) -0.064(11)
N4X 0.081(12) 0.071(10) 0.049(9) -0.002(6) -0.022(7) -0.048(9)
O2X 0.085(9) 0.049(6) 0.062(8) -0.006(5) -0.021(6) -0.033(6)
C1B 0.065(14) 0.070(13) 0.050(14) 0.000(11) -0.018(11) -0.033(11)
C2B 0.060(12) 0.056(10) 0.045(12) 0.000(10) -0.024(10) -0.033(10)
C3B 0.061(14) 0.053(10) 0.053(15) 0.002(11) -0.024(11) -0.031(10)
C4B 0.053(13) 0.054(11) 0.048(16) 0.001(12) -0.029(11) -0.032(10)
C5B 0.057(13) 0.056(10) 0.042(13) -0.002(10) -0.035(10) -0.029(9)
C6B 0.057(14) 0.053(11) 0.049(13) -0.002(11) -0.032(12) -0.025(11)
C7B 0.055(13) 0.052(10) 0.040(13) 0.002(10) -0.037(11) -0.027(11)
C8B 0.044(19) 0.043(16) 0.068(12) 0.000(12) -0.024(12) -0.003(13)
C9B 0.053(18) 0.041(15) 0.067(10) 0.000(11) -0.021(12) -0.001(13)
C10B 0.065(16) 0.050(14) 0.069(11) -0.004(10) -0.025(12) -0.003(13)
C11B 0.063(14) 0.054(15) 0.066(12) -0.001(12) -0.024(12) -0.002(13)
C12B 0.074(15) 0.060(13) 0.073(16) -0.004(12) -0.020(13) -0.014(12)
N3B 0.026(15) 0.050(15) 0.022(15) -0.001(12) -0.013(14) -0.003(13)
N4B 0.10(3) 0.06(2) 0.065(19) -0.006(15) 0.013(18) -0.059(18)
O2B 0.065(13) 0.057(13) 0.059(13) -0.002(11) -0.019(11) -0.024(10)
N1X 0.056(5) 0.039(4) 0.063(6) -0.006(4) -0.006(4) -0.017(4)
N2X 0.129(9) 0.046(5) 0.049(5) 0.004(4) -0.020(6) -0.052(6)
C1Y 0.074(8) 0.081(9) 0.036(6) -0.004(6) -0.011(5) -0.045(7)
C2Y 0.062(7) 0.074(7) 0.038(5) -0.004(5) 0.001(5) -0.046(6)
C3Y 0.067(8) 0.077(8) 0.038(6) 0.005(5) -0.008(5) -0.044(6)
C4Y 0.065(7) 0.058(6) 0.040(6) 0.003(5) -0.015(5) -0.028(6)
C5Y 0.049(6) 0.060(6) 0.038(5) -0.003(5) -0.007(5) -0.018(5)
C6Y 0.057(7) 0.060(6) 0.042(6) -0.005(5) 0.002(5) -0.029(5)
C7Y 0.065(7) 0.058(6) 0.049(6) 0.002(5) -0.009(6) -0.027(6)
C8Y 0.060(7) 0.053(6) 0.049(6) 0.002(5) 0.000(5) -0.025(5)
C9Y 0.050(6) 0.041(5) 0.048(6) 0.002(4) -0.010(5) -0.012(5)
C10Y 0.048(6) 0.041(5) 0.054(6) 0.004(5) -0.006(5) -0.020(5)
C11Y 0.049(6) 0.043(5) 0.052(6) -0.003(5) -0.006(5) -0.017(5)
C12Y 0.065(7) 0.036(5) 0.050(6) -0.004(4) -0.007(5) -0.021(5)
C13Y 0.046(6) 0.043(5) 0.047(6) -0.002(4) -0.002(5) -0.014(5)
C14Y 0.067(7) 0.033(5) 0.049(6) -0.002(4) 0.003(5) -0.014(5)
C15Y 0.061(7) 0.044(6) 0.064(7) -0.003(5) 0.002(6) -0.012(5)
C16Y 0.042(6) 0.056(6) 0.056(6) -0.002(5) 0.000(5) -0.013(5)
C17Y 0.052(6) 0.048(6) 0.054(6) -0.012(5) 0.002(5) -0.017(5)
C18Y 0.060(7) 0.042(5) 0.046(6) -0.009(4) 0.004(5) -0.018(5)
C19Y 0.052(7) 0.061(7) 0.066(7) 0.005(6) -0.016(6) -0.013(6)
N1Y 0.075(7) 0.080(7) 0.047(5) -0.006(5) 0.000(5) -0.043(6)
N2Y 0.066(6) 0.080(7) 0.053(6) -0.002(5) 0.008(5) -0.031(6)
N3Y 0.086(7) 0.066(6) 0.059(6) 0.010(5) -0.034(5) -0.028(6)
N4Y 0.109(10) 0.097(10) 0.116(11) 0.007(8) -0.051(9) -0.017(8)
O1Y 0.061(5) 0.048(4) 0.053(4) -0.003(3) -0.004(4) -0.019(4)
O2Y 0.071(5) 0.037(4) 0.049(4) 0.000(3) -0.009(4) -0.026(3)
C1Z 0.037(6) 0.054(6) 0.049(6) 0.006(5) -0.012(5) -0.013(5)
C2Z 0.037(5) 0.049(6) 0.050(6) 0.004(5) -0.011(5) -0.016(4)
C3Z 0.040(5) 0.044(5) 0.055(6) -0.010(5) -0.002(5) -0.011(4)
C4Z 0.033(5) 0.051(6) 0.052(6) 0.000(5) -0.015(5) -0.007(4)
C5Z 0.031(5) 0.054(6) 0.060(7) -0.002(5) -0.012(5) -0.013(5)
C6Z 0.036(5) 0.045(6) 0.067(7) -0.011(5) -0.010(5) -0.012(4)
C7Z 0.036(6) 0.052(6) 0.070(7) 0.011(5) -0.013(5) -0.016(5)
C8Z 0.048(8) 0.048(9) 0.061(8) 0.001(9) -0.011(9) -0.016(7)
C9Z 0.071(10) 0.057(9) 0.062(9) -0.004(8) -0.011(8) -0.037(8)
C10Z 0.067(10) 0.055(8) 0.057(8) -0.002(7) -0.017(7) -0.035(7)
C11Z 0.082(11) 0.075(9) 0.059(8) 0.004(8) -0.019(7) -0.042(9)
C12Z 0.082(10) 0.075(9) 0.056(8) 0.005(6) -0.024(7) -0.045(8)
C13Z 0.080(10) 0.084(7) 0.080(10) 0.018(7) -0.032(6) -0.051(7)
C14Z 0.089(11) 0.089(8) 0.096(11) 0.030(8) -0.034(8) -0.055(8)
C15Z 0.080(11) 0.099(9) 0.115(12) 0.041(9) -0.031(8) -0.069(8)
C16Z 0.093(10) 0.098(8) 0.068(9) 0.031(7) -0.044(7) -0.072(8)
C17Z 0.085(11) 0.089(9) 0.064(9) 0.022(7) -0.031(7) -0.055(8)
C18Z 0.087(11) 0.077(7) 0.064(9) 0.019(7) -0.032(7) -0.059(7)
C19Z 0.114(12) 0.128(12) 0.049(8) 0.022(7) -0.042(7) -0.100(8)
N3Z 0.188(19) 0.120(12) 0.076(10) 0.034(9) -0.053(11) -0.122(13)
N4Z 0.116(11) 0.136(12) 0.048(8) 0.021(8) -0.023(8) -0.097(8)
O2Z 0.087(9) 0.089(7) 0.081(9) 0.015(7) -0.028(6) -0.059(6)
C8C 0.06(2) 0.06(2) 0.061(16) 0.00(2) -0.028(18) -0.021(19)
C9C 0.058(17) 0.060(19) 0.061(16) -0.002(17) -0.025(15) -0.032(16)
C10C 0.065(18) 0.075(18) 0.063(14) -0.003(15) -0.022(13) -0.037(16)
C11C 0.082(19) 0.080(19) 0.061(14) 0.000(15) -0.023(12) -0.036(16)
C12C 0.080(18) 0.078(15) 0.061(15) 0.004(14) -0.022(14) -0.041(14)
C13C 0.085(15) 0.081(11) 0.068(14) 0.011(11) -0.032(11) -0.055(11)
C14C 0.087(17) 0.080(12) 0.069(15) 0.008(12) -0.037(12) -0.061(12)
C15C 0.087(18) 0.073(11) 0.074(16) 0.018(12) -0.032(13) -0.054(13)
C16C 0.081(15) 0.076(11) 0.073(13) 0.009(10) -0.041(11) -0.058(12)
C17C 0.090(17) 0.076(11) 0.073(15) 0.009(12) -0.031(12) -0.054(13)
C18C 0.075(17) 0.082(11) 0.072(15) 0.012(12) -0.036(12) -0.049(13)
C19C 0.092(16) 0.089(15) 0.080(15) 0.001(12) -0.030(12) -0.070(13)
N3C 0.08(2) 0.09(2) 0.08(2) 0.001(16) -0.022(18) -0.066(19)
N4C 0.12(2) 0.11(3) 0.10(3) 0.00(2) -0.01(2) -0.04(2)
O2C 0.092(16) 0.082(13) 0.065(15) 0.009(12) -0.030(11) -0.048(12)
N1Z 0.068(6) 0.053(5) 0.037(4) -0.005(4) -0.005(4) -0.022(4)
N2Z 0.106(9) 0.096(8) 0.072(7) 0.028(6) -0.049(6) -0.067(7)
O1Z 0.057(5) 0.057(4) 0.071(5) -0.016(4) -0.019(4) -0.023(4)
C1M 0.109(13) 0.094(11) 0.148(16) 0.005(11) -0.067(12) -0.042(10)
O1M 0.098(7) 0.075(6) 0.108(8) 0.004(5) -0.015(6) -0.036(5)
C2M 0.111(17) 0.42(5) 0.17(2) 0.19(3) -0.076(17) -0.09(2)
O2M 0.132(10) 0.120(9) 0.100(8) -0.003(7) 0.003(7) -0.069(8)
O1W 0.058(5) 0.056(4) 0.056(4) -0.006(3) 0.000(4) -0.020(4)
O3W 0.149(9) 0.054(5) 0.074(6) -0.006(4) -0.021(6) -0.027(5)
O5W 0.107(8) 0.067(6) 0.128(9) 0.001(6) 0.001(7) -0.027(6)
O9W 0.080(9) 0.085(9) 0.161(14) 0.011(9) -0.039(9) -0.026(7)
O10W 0.30(4) 0.056(11) 0.078(13) 0.011(10) -0.123(19) -0.017(15)

loop_
_atom_type_symbol
_atom_type_description
_atom_type_scat_dispersion_real
_atom_type_scat_dispersion_imag
_atom_type_scat_source
C C 0.0181 0.0091 'International Tables Vol C Tables 4.2.6.8 and 6.1.1.4'
H H 0.0000 0.0000 'International Tables Vol C Tables 4.2.6.8 and 6.1.1.4'
N N 0.0311 0.0180 'International Tables Vol C Tables 4.2.6.8 and 6.1.1.4'
O O 0.0492 0.0322 'International Tables Vol C Tables 4.2.6.8 and 6.1.1.4'
S S 0.3331 0.5567 'International Tables Vol C Tables 4.2.6.8 and 6.1.1.4'

loop_
_geom_angle_atom_site_label_1
_geom_angle_atom_site_label_2
_geom_angle_atom_site_label_3
_geom_angle
_geom_angle_site_symmetry_1
_geom_angle_site_symmetry_3
_geom_angle_publ_flag
C2 C1 C6 122.0(10) . . ?
C2 C1 S3 118.0(8) . . ?
C6 C1 S3 119.9(8) . . ?
C1 C2 C3 119.6(9) . . ?
C1 C2 H2 120.2 . . ?
C3 C2 H2 120.2 . . ?
C2 C3 C4 118.3(10) . . ?
C2 C3 C42 122.6(10) . . ?
C4 C3 C42 119.1(10) . . ?
O4 C4 C5 122.2(9) . . ?
O4 C4 C3 115.7(9) . . ?
C5 C4 C3 122.0(10) . . ?
C4 C5 C6 117.7(9) . . ?
C4 C5 C7 122.5(10) . . ?
C6 C5 C7 119.6(10) . . ?
C1 C6 C5 120.3(10) . . ?
C1 C6 H6 119.8 . . ?
C5 C6 H6 119.8 . . ?
C5 C7 C10 113.4(8) . . ?
C5 C7 H7A 108.9 . . ?
C10 C7 H7A 108.9 . . ?
C5 C7 H7B 108.9 . . ?
C10 C7 H7B 108.9 . . ?
H7A C7 H7B 107.7 . . ?
C9 C8 C13 119.3(10) . . ?
C9 C8 S2 119.6(8) . . ?
C13 C8 S2 120.8(8) . . ?
C10 C9 C8 120.9(9) . . ?
C10 C9 H9 119.6 . . ?
C8 C9 H9 119.6 . . ?
C11 C10 C9 119.1(9) . . ?
C11 C10 C7 120.6(9) . . ?
C9 C10 C7 120.0(9) . . ?
O8 C11 C10 122.8(10) . . ?
O8 C11 C12 116.9(9) . . ?
C10 C11 C12 120.3(9) . . ?
C13 C12 C11 118.6(10) . . ?
C13 C12 C14 122.5(10) . . ?
C11 C12 C14 118.8(9) . . ?
C12 C13 C8 121.5(10) . . ?
C12 C13 H13 119.3 . . ?
C8 C13 H13 119.3 . . ?
C17 C14 C12 113.7(9) . . ?
C17 C14 H14A 108.8 . . ?
C12 C14 H14A 108.8 . . ?
C17 C14 H14B 108.8 . . ?
C12 C14 H14B 108.8 . . ?
H14A C14 H14B 107.7 . . ?
C20 C15 C16 120.6(10) . . ?
C20 C15 S4 119.6(9) . . ?
C16 C15 S4 119.8(9) . . ?
C15 C16 C17 119.7(12) . . ?
C15 C16 H16 120.2 . . ?
C17 C16 H16 120.2 . . ?
C16 C17 C18 118.2(12) . . ?
C16 C17 C14 120.1(13) . . ?
C18 C17 C14 121.7(10) . . ?
O12 C18 C17 114.8(12) . . ?
O12 C18 C19 123.0(12) . . ?
C17 C18 C19 122.0(10) . . ?
C20 C19 C18 116.8(12) . . ?
C20 C19 C21 120.0(12) . . ?
C18 C19 C21 122.8(10) . . ?
C15 C20 C19 122.5(12) . . ?
C15 C20 H20 118.7 . . ?
C19 C20 H20 118.7 . . ?
C19 C21 C24 115.3(9) . . ?
C19 C21 H21A 108.4 . . ?
C24 C21 H21A 108.4 . . ?
C19 C21 H21B 108.4 . . ?
C24 C21 H21B 108.4 . . ?
H21A C21 H21B 107.5 . . ?
C27 C22 C23 119.0(12) . . ?
C27 C22 S5 121.4(11) . . ?
C23 C22 S5 119.2(9) . . ?
C24 C23 C22 121.1(11) . . ?
C24 C23 H23 119.5 . . ?
C22 C23 H23 119.5 . . ?
C23 C24 C25 119.0(12) . . ?
C23 C24 C21 122.9(11) . . ?
C25 C24 C21 118.0(12) . . ?
O16 C25 C26 123.3(9) . . ?
O16 C25 C24 115.9(11) . . ?
C26 C25 C24 120.8(11) . . ?
C25 C26 C27 117.5(10) . . ?
C25 C26 C28 122.0(10) . . ?
C27 C26 C28 120.4(10) . . ?
C22 C27 C26 122.4(12) . . ?
C22 C27 H27 118.8 . . ?
C26 C27 H27 118.8 . . ?
C26 C28 C31 112.8(8) . . ?
C26 C28 H28A 109.0 . . ?
C31 C28 H28A 109.0 . . ?
C26 C28 H28B 109.0 . . ?
C31 C28 H28B 109.0 . . ?
H28A C28 H28B 107.8 . . ?
C30 C29 C34 119.1(9) . . ?
C30 C29 S6A 120.5(8) . . ?
C34 C29 S6A 119.7(8) . . ?
C30 C29 S6 119.6(9) . . ?
C34 C29 S6 118.7(8) . . ?
C31 C30 C29 122.7(10) . . ?
C31 C30 H30 118.7 . . ?
C29 C30 H30 118.7 . . ?
C30 C31 C32 117.8(8) . . ?
C30 C31 C28 121.4(8) . . ?
C32 C31 C28 120.5(8) . . ?
O20 C32 C31 123.3(8) . . ?
O20 C32 C33 116.9(8) . . ?
C31 C32 C33 119.8(8) . . ?
C34 C33 C32 120.9(9) . . ?
C34 C33 C35 120.6(9) . . ?
C32 C33 C35 118.5(8) . . ?
C33 C34 C29 119.5(9) . . ?
C33 C34 H34 120.3 . . ?
C29 C34 H34 120.3 . . ?
C38 C35 C33 111.3(8) . . ?
C38 C35 H35A 109.4 . . ?
C33 C35 H35A 109.4 . . ?
C38 C35 H35B 109.4 . . ?
C33 C35 H35B 109.4 . . ?
H35A C35 H35B 108.0 . . ?
C37 C36 C41 118.9(9) . . ?
C37 C36 S1 121.3(7) . . ?
C41 C36 S1 119.8(7) . . ?
C36 C37 C38 121.1(9) . . ?
C36 C37 H37 119.5 . . ?
C38 C37 H37 119.5 . . ?
C37 C38 C39 118.9(9) . . ?
C37 C38 C35 121.2(9) . . ?
C39 C38 C35 119.8(8) . . ?
O24 C39 C40 121.7(9) . . ?
O24 C39 C38 117.0(9) . . ?
C40 C39 C38 121.1(8) . . ?
C41 C40 C39 117.8(9) . . ?
C41 C40 C42 123.7(9) . . ?
C39 C40 C42 118.5(9) . . ?
C40 C41 C36 122.2(9) . . ?
C40 C41 H41 118.9 . . ?
C36 C41 H41 118.9 . . ?
C3 C42 C40 114.8(8) . . ?
C3 C42 H42A 108.6 . . ?
C40 C42 H42A 108.6 . . ?
C3 C42 H42B 108.6 . . ?
C40 C42 H42B 108.6 . . ?
H42A C42 H42B 107.6 . . ?
C4 O4 H4 109.5 . . ?
C11 O8 H8 109.5 . . ?
C18 O12 H12 109.5 . . ?
C25 O16 H16A 109.5 . . ?
O17 S6 O18 111.7(10) . . ?
O17 S6 O19 112.4(10) . . ?
O18 S6 O19 111.7(10) . . ?
O17 S6 C29 106.4(9) . . ?
O18 S6 C29 113.2(9) . . ?
O19 S6 C29 100.9(9) . . ?
O19A S6A O17A 111.6(11) . . ?
O19A S6A O18A 113.5(11) . . ?
O17A S6A O18A 111.6(11) . . ?
O19A S6A C29 113.8(9) . . ?
O17A S6A C29 106.5(11) . . ?
O18A S6A C29 99.0(10) . . ?
C32 O20 H20A 109.5 . . ?
C39 O24 H24 109.5 . . ?
O22 S1 O21 113.2(5) . . ?
O22 S1 O23 111.5(5) . . ?
O21 S1 O23 111.3(5) . . ?
O22 S1 C36 107.5(4) . . ?
O21 S1 C36 107.0(4) . . ?
O23 S1 C36 105.9(4) . . ?
O5B S2 O6B 119(2) . . ?
O7 S2 O6 112.3(8) . . ?
O7 S2 O5 109.6(7) . . ?
O6 S2 O5 116.0(8) . . ?
O5B S2 C8 108.8(15) . . ?
O6B S2 C8 110.0(17) . . ?
O7 S2 C8 107.7(6) . . ?
O6 S2 C8 104.8(7) . . ?
O5 S2 C8 105.8(6) . . ?
O5B S2 O7B 111.6(19) . . ?
O6B S2 O7B 105(2) . . ?
C8 S2 O7B 100.7(13) . . ?
O3 S3 O2 112.4(5) . . ?
O3 S3 O1 112.0(5) . . ?
O2 S3 O1 112.3(5) . . ?
O3 S3 C1 106.1(5) . . ?
O2 S3 C1 106.8(4) . . ?
O1 S3 C1 106.7(5) . . ?
O10 S4 O9 114.3(5) . . ?
O10 S4 O11 110.8(5) . . ?
O9 S4 O11 111.6(5) . . ?
O10 S4 C15 106.5(5) . . ?
O9 S4 C15 107.7(5) . . ?
O11 S4 C15 105.5(5) . . ?
O15 S5 O14 109.1(18) . . ?
O15 S5 O13 117.6(19) . . ?
O14 S5 O13 116.6(15) . . ?
O13A S5 O14A 103(3) . . ?
O13A S5 O15A 108(3) . . ?
O14A S5 O15A 114(2) . . ?
O13A S5 C22 108(3) . . ?
O15 S5 C22 106.5(14) . . ?
O14 S5 C22 100.8(9) . . ?
O13 S5 C22 104.2(13) . . ?
O14A S5 C22 114.1(11) . . ?
O15A S5 C22 108.8(18) . . ?
N2X C1X N1X 117.5(10) . . ?
N2X C1X C2X 121.0(9) . . ?
N1X C1X C2X 121.4(9) . . ?
C7X C2X C3X 116.0(9) . . ?
C7X C2X C1X 121.5(9) . . ?
C3X C2X C1X 122.5(9) . . ?
C4X C3X C2X 122.0(9) . . ?
C4X C3X H3X 119.0 . . ?
C2X C3X H3X 119.0 . . ?
C3X C4X C5X 121.8(10) . . ?
C3X C4X H4X 119.1 . . ?
C5X C4X H4X 119.1 . . ?
O1X C5X C6X 126.1(9) . . ?
O1X C5X C4X 117.6(9) . . ?
C6X C5X C4X 116.3(10) . . ?
C7X C6X C5X 121.3(10) . . ?
C7X C6X H6X 119.4 . . ?
C5X C6X H6X 119.4 . . ?
C6X C7X C2X 122.7(9) . . ?
C6X C7X H7X 118.7 . . ?
C2X C7X H7X 118.7 . . ?
C5X O1X C8X 118.0(14) . . ?
C5X O1X C8B 119(4) . . ?
O1X C8X C9X 114(3) . . ?
O1X C8X H8XA 108.8 . . ?
C9X C8X H8XA 108.8 . . ?
O1X C8X H8XB 108.8 . . ?
C9X C8X H8XB 108.8 . . ?
H8XA C8X H8XB 107.7 . . ?
C8X C9X C10X 112(2) . . ?
C8X C9X H9XA 109.3 . . ?
C10X C9X H9XA 109.3 . . ?
C8X C9X H9XB 109.3 . . ?
C10X C9X H9XB 109.3 . . ?
H9XA C9X H9XB 108.0 . . ?
C11X C10X C9X 114.3(13) . . ?
C11X C10X H10E 108.7 . . ?
C9X C10X H10E 108.7 . . ?
C11X C10X H10F 108.7 . . ?
C9X C10X H10F 108.7 . . ?
H10E C10X H10F 107.6 . . ?
C12X C11X C10X 116.2(15) . . ?
C12X C11X H11E 108.2 . . ?
C10X C11X H11E 108.2 . . ?
C12X C11X H11F 108.2 . . ?
C10X C11X H11F 108.2 . . ?
H11E C11X H11F 107.4 . . ?
O2X C12X C11X 109.0(14) . . ?
O2X C12X H12E 109.9 . . ?
C11X C12X H12E 109.9 . . ?
O2X C12X H12F 109.9 . . ?
C11X C12X H12F 109.9 . . ?
H12E C12X H12F 108.3 . . ?
O2X C13X C14X 125.7(18) . . ?
O2X C13X C18X 114.3(17) . . ?
C14X C13X C18X 120.0(19) . . ?
C15X C14X C13X 118.7(19) . . ?
C15X C14X H14X 120.7 . . ?
C13X C14X H14X 120.7 . . ?
C14X C15X C16X 124.5(18) . . ?
C14X C15X H15X 117.8 . . ?
C16X C15X H15X 117.8 . . ?
C15X C16X C17X 116(2) . . ?
C15X C16X C19X 120.6(18) . . ?
C17X C16X C19X 123.8(18) . . ?
C18X C17X C16X 122.4(19) . . ?
C18X C17X H17X 118.8 . . ?
C16X C17X H17X 118.8 . . ?
C17X C18X C13X 118.8(17) . . ?
C17X C18X H18X 120.6 . . ?
C13X C18X H18X 120.6 . . ?
N3X C19X N4X 116.6(18) . . ?
N3X C19X C16X 122.9(19) . . ?
N4X C19X C16X 120.6(16) . . ?
C19X N3X H3XA 120.0 . . ?
C19X N3X H3XB 120.0 . . ?
H3XA N3X H3XB 120.0 . . ?
C19X N4X H4XA 120.0 . . ?
C19X N4X H4XB 120.0 . . ?
H4XA N4X H4XB 120.0 . . ?
C13X O2X C12X 117.2(13) . . ?
N4B C1B C2B 133(7) . . ?
N4B C1B N3B 108(7) . . ?
C2B C1B N3B 120(5) . . ?
C1B C2B C7B 123(5) . . ?
C1B C2B C3B 123(5) . . ?
C7B C2B C3B 113(5) . . ?
C4B C3B C2B 124(6) . . ?
C4B C3B H3B 118.0 . . ?
C2B C3B H3B 118.0 . . ?
C3B C4B C5B 122(6) . . ?
C3B C4B H4B 119.2 . . ?
C5B C4B H4B 119.2 . . ?
O2B C5B C6B 128(6) . . ?
O2B C5B C4B 114(5) . . ?
C6B C5B C4B 117(6) . . ?
C7B C6B C5B 121(5) . . ?
C7B C6B H6B 119.6 . . ?
C5B C6B H6B 119.6 . . ?
C6B C7B C2B 123(5) . . ?
O1X C8B C9B 89(6) . . ?
O1X C8B H8BA 113.8 . . ?
C9B C8B H8BA 113.8 . . ?
O1X C8B H8BB 113.8 . . ?
C9B C8B H8BB 113.8 . . ?
H8BA C8B H8BB 111.0 . . ?
C10B C9B C8B 106(6) . . ?
C10B C9B H9BA 110.5 . . ?
C8B C9B H9BA 110.5 . . ?
C10B C9B H9BB 110.5 . . ?
C8B C9B H9BB 110.5 . . ?
H9BA C9B H9BB 108.7 . . ?
C11B C10B C9B 112(4) . . ?
C11B C10B H10G 109.3 . . ?
C9B C10B H10G 109.3 . . ?
C11B C10B H10H 109.3 . . ?
C9B C10B H10H 109.3 . . ?
H10G C10B H10H 107.9 . . ?
C10B C11B C12B 125(4) . . ?
C10B C11B H11G 106.1 . . ?
C12B C11B H11G 106.1 . . ?
C10B C11B H11H 106.1 . . ?
C12B C11B H11H 106.1 . . ?
H11G C11B H11H 106.3 . . ?
O2B C12B C11B 110(4) . . ?
O2B C12B H12G 109.7 . . ?
C11B C12B H12G 109.7 . . ?
O2B C12B H12H 109.7 . . ?
C11B C12B H12H 109.7 . . ?
H12G C12B H12H 108.2 . . ?
C1B N3B H3BA 120.0 . . ?
C1B N3B H3BB 120.0 . . ?
H3BA N3B H3BB 120.0 . . ?
C1B N4B H4BA 120.0 . . ?
C1B N4B H4BB 120.0 . . ?
H4BA N4B H4BB 120.0 . . ?
C5B O2B C12B 115(4) . . ?
C1X N1X H1XA 120.0 . . ?
C1X N1X H1XB 120.0 . . ?
H1XA N1X H1XB 120.0 . . ?
C1X N2X H2XA 120.0 . . ?
C1X N2X H2XB 120.0 . . ?
H2XA N2X H2XB 120.0 . . ?
N1Y C1Y N2Y 119.4(12) . . ?
N1Y C1Y C2Y 120.7(12) . . ?
N2Y C1Y C2Y 119.9(10) . . ?
C7Y C2Y C3Y 118.5(10) . . ?
C7Y C2Y C1Y 120.5(10) . . ?
C3Y C2Y C1Y 121.1(10) . . ?
C4Y C3Y C2Y 121.6(10) . . ?
C4Y C3Y H3Y 119.2 . . ?
C2Y C3Y H3Y 119.2 . . ?
C3Y C4Y C5Y 120.3(10) . . ?
C3Y C4Y H4Y 119.9 . . ?
C5Y C4Y H4Y 119.9 . . ?
O1Y C5Y C4Y 116.1(9) . . ?
O1Y C5Y C6Y 124.2(9) . . ?
C4Y C5Y C6Y 119.7(10) . . ?
C7Y C6Y C5Y 119.2(10) . . ?
C7Y C6Y H6Y 120.4 . . ?
C5Y C6Y H6Y 120.4 . . ?
C6Y C7Y C2Y 120.7(11) . . ?
C6Y C7Y H7Y 119.6 . . ?
C2Y C7Y H7Y 119.6 . . ?
O1Y C8Y C9Y 107.0(8) . . ?
O1Y C8Y H8YA 110.3 . . ?
C9Y C8Y H8YA 110.3 . . ?
O1Y C8Y H8YB 110.3 . . ?
C9Y C8Y H8YB 110.3 . . ?
H8YA C8Y H8YB 108.6 . . ?
C8Y C9Y C10Y 113.4(9) . . ?
C8Y C9Y H9YA 108.9 . . ?
C10Y C9Y H9YA 108.9 . . ?
C8Y C9Y H9YB 108.9 . . ?
C10Y C9Y H9YB 108.9 . . ?
H9YA C9Y H9YB 107.7 . . ?
C11Y C10Y C9Y 114.1(8) . . ?
C11Y C10Y H10I 108.7 . . ?
C9Y C10Y H10I 108.7 . . ?
C11Y C10Y H10J 108.7 . . ?
C9Y C10Y H10J 108.7 . . ?
H10I C10Y H10J 107.6 . . ?
C10Y C11Y C12Y 115.7(9) . . ?
C10Y C11Y H11I 108.3 . . ?
C12Y C11Y H11I 108.3 . . ?
C10Y C11Y H11J 108.3 . . ?
C12Y C11Y H11J 108.3 . . ?
H11I C11Y H11J 107.4 . . ?
O2Y C12Y C11Y 107.7(8) . . ?
O2Y C12Y H12I 110.2 . . ?
C11Y C12Y H12I 110.2 . . ?
O2Y C12Y H12J 110.2 . . ?
C11Y C12Y H12J 110.2 . . ?
H12I C12Y H12J 108.5 . . ?
O2Y C13Y C18Y 124.2(9) . . ?
O2Y C13Y C14Y 115.6(9) . . ?
C18Y C13Y C14Y 120.3(10) . . ?
C15Y C14Y C13Y 119.0(10) . . ?
C15Y C14Y H14Y 120.5 . . ?
C13Y C14Y H14Y 120.5 . . ?
C14Y C15Y C16Y 121.9(10) . . ?
C14Y C15Y H15Y 119.1 . . ?
C16Y C15Y H15Y 119.1 . . ?
C15Y C16Y C17Y 117.8(10) . . ?
C15Y C16Y C19Y 123.1(10) . . ?
C17Y C16Y C19Y 119.1(10) . . ?
C18Y C17Y C16Y 120.8(10) . . ?
C18Y C17Y H17Y 119.6 . . ?
C16Y C17Y H17Y 119.6 . . ?
C13Y C18Y C17Y 120.2(10) . . ?
C13Y C18Y H18Y 119.9 . . ?
C17Y C18Y H18Y 119.9 . . ?
N3Y C19Y N4Y 120.2(12) . . ?
N3Y C19Y C16Y 120.6(10) . . ?
N4Y C19Y C16Y 119.0(12) . . ?
C1Y N1Y H1YA 120.0 . . ?
C1Y N1Y H1YB 120.0 . . ?
H1YA N1Y H1YB 120.0 . . ?
C1Y N2Y H2YA 120.0 . . ?
C1Y N2Y H2YB 120.0 . . ?
H2YA N2Y H2YB 120.0 . . ?
C19Y N3Y H3YA 120.0 . . ?
C19Y N3Y H3YB 120.0 . . ?
H3YA N3Y H3YB 120.0 . . ?
C19Y N4Y H4YA 120.0 . . ?
C19Y N4Y H4YB 120.0 . . ?
H4YA N4Y H4YB 120.0 . . ?
C5Y O1Y C8Y 119.5(8) . . ?
C13Y O2Y C12Y 115.9(7) . . ?
N2Z C1Z N1Z 117.6(10) . . ?
N2Z C1Z C2Z 121.5(10) . . ?
N1Z C1Z C2Z 120.9(9) . . ?
C3Z C2Z C7Z 119.0(9) . . ?
C3Z C2Z C1Z 120.9(9) . . ?
C7Z C2Z C1Z 120.0(9) . . ?
C4Z C3Z C2Z 120.9(9) . . ?
C4Z C3Z H3Z 119.6 . . ?
C2Z C3Z H3Z 119.6 . . ?
C3Z C4Z C5Z 120.1(10) . . ?
C3Z C4Z H4Z 119.9 . . ?
C5Z C4Z H4Z 119.9 . . ?
C6Z C5Z O1Z 125.6(9) . . ?
C6Z C5Z C4Z 120.4(10) . . ?
O1Z C5Z C4Z 113.9(9) . . ?
C5Z C6Z C7Z 120.3(10) . . ?
C5Z C6Z H6Z 119.8 . . ?
C7Z C6Z H6Z 119.8 . . ?
C2Z C7Z C6Z 119.1(10) . . ?
C2Z C7Z H7Z 120.4 . . ?
C6Z C7Z H7Z 120.4 . . ?
O1Z C8Z C9Z 109.7(13) . . ?
O1Z C8Z H8ZA 109.7 . . ?
C9Z C8Z H8ZA 109.7 . . ?
O1Z C8Z H8ZB 109.7 . . ?
C9Z C8Z H8ZB 109.7 . . ?
H8ZA C8Z H8ZB 108.2 . . ?
C8Z C9Z C10Z 113.0(14) . . ?
C8Z C9Z H9ZA 109.0 . . ?
C10Z C9Z H9ZA 109.0 . . ?
C8Z C9Z H9ZB 109.0 . . ?
C10Z C9Z H9ZB 109.0 . . ?
H9ZA C9Z H9ZB 107.8 . . ?
C11Z C10Z C9Z 112.2(14) . . ?
C11Z C10Z H10A 109.2 . . ?
C9Z C10Z H10A 109.2 . . ?
C11Z C10Z H10B 109.2 . . ?
C9Z C10Z H10B 109.2 . . ?
H10A C10Z H10B 107.9 . . ?
C12Z C11Z C10Z 116.9(15) . . ?
C12Z C11Z H11A 108.1 . . ?
C10Z C11Z H11A 108.1 . . ?
C12Z C11Z H11B 108.1 . . ?
C10Z C11Z H11B 108.1 . . ?
H11A C11Z H11B 107.3 . . ?
O2Z C12Z C11Z 108.8(16) . . ?
O2Z C12Z H12A 109.9 . . ?
C11Z C12Z H12A 109.9 . . ?
O2Z C12Z H12B 109.9 . . ?
C11Z C12Z H12B 109.9 . . ?
H12A C12Z H12B 108.3 . . ?
O2Z C13Z C14Z 117.1(9) . . ?
O2Z C13Z C18Z 122.9(9) . . ?
C14Z C13Z C18Z 120.0 . . ?
C15Z C14Z C13Z 120.0 . . ?
C15Z C14Z H14Z 120.0 . . ?
C13Z C14Z H14Z 120.0 . . ?
C14Z C15Z C16Z 120.0 . . ?
C14Z C15Z H15Z 120.0 . . ?
C16Z C15Z H15Z 120.0 . . ?
C15Z C16Z C17Z 120.0 . . ?
C15Z C16Z C19Z 121.0(13) . . ?
C17Z C16Z C19Z 119.0(13) . . ?
C18Z C17Z C16Z 120.0 . . ?
C18Z C17Z H17Z 120.0 . . ?
C16Z C17Z H17Z 120.0 . . ?
C17Z C18Z C13Z 120.0 . . ?
C17Z C18Z H18Z 120.0 . . ?
C13Z C18Z H18Z 120.0 . . ?
N4Z C19Z N3Z 122(3) . . ?
N4Z C19Z C16Z 119.4(18) . . ?
N3Z C19Z C16Z 118(3) . . ?
C19Z N3Z H3ZA 120.0 . . ?
C19Z N3Z H3ZB 120.0 . . ?
H3ZA N3Z H3ZB 120.0 . . ?
C19Z N4Z H4ZA 120.0 . . ?
C19Z N4Z H4ZB 120.0 . . ?
H4ZA N4Z H4ZB 120.0 . . ?
C13Z O2Z C12Z 117.0(14) . . ?
C9C C8C O1Z 94(4) . . ?
C9C C8C H8CA 113.0 . . ?
O1Z C8C H8CA 113.0 . . ?
C9C C8C H8CB 113.0 . . ?
O1Z C8C H8CB 113.0 . . ?
H8CA C8C H8CB 110.4 . . ?
C10C C9C C8C 111(5) . . ?
C10C C9C H9CA 109.4 . . ?
C8C C9C H9CA 109.4 . . ?
C10C C9C H9CB 109.4 . . ?
C8C C9C H9CB 109.4 . . ?
H9CA C9C H9CB 108.0 . . ?
C9C C10C C11C 118(5) . . ?
C9C C10C H10C 107.8 . . ?
C11C C10C H10C 107.8 . . ?
C9C C10C H10D 107.8 . . ?
C11C C10C H10D 107.8 . . ?
H10C C10C H10D 107.1 . . ?
C12C C11C C10C 124(6) . . ?
C12C C11C H11C 106.4 . . ?
C10C C11C H11C 106.4 . . ?
C12C C11C H11D 106.4 . . ?
C10C C11C H11D 106.4 . . ?
H11C C11C H11D 106.5 . . ?
O2C C12C C11C 107(6) . . ?
O2C C12C H12C 110.4 . . ?
C11C C12C H12C 110.4 . . ?
O2C C12C H12D 110.4 . . ?
C11C C12C H12D 110.4 . . ?
H12C C12C H12D 108.6 . . ?
O2C C13C C14C 120(4) . . ?
O2C C13C C18C 120(4) . . ?
C14C C13C C18C 120.0 . . ?
C15C C14C C13C 120.0 . . ?
C15C C14C H14C 120.0 . . ?
C13C C14C H14C 120.0 . . ?
C16C C15C C14C 120.0 . . ?
C16C C15C H15C 120.0 . . ?
C14C C15C H15C 120.0 . . ?
C19C C16C C15C 123(4) . . ?
C19C C16C C17C 117(4) . . ?
C15C C16C C17C 120.0 . . ?
C16C C17C C18C 120.0 . . ?
C16C C17C H17C 120.0 . . ?
C18C C17C H17C 120.0 . . ?
C17C C18C C13C 120.0 . . ?
C17C C18C H18C 120.0 . . ?
C13C C18C H18C 120.0 . . ?
N3C C19C C16C 121(8) . . ?
N3C C19C N4C 128(9) . . ?
C16C C19C N4C 108(7) . . ?
C19C N3C H3CA 120.0 . . ?
C19C N3C H3CB 120.0 . . ?
H3CA N3C H3CB 120.0 . . ?
C19C N4C H4C1 120.0 . . ?
C19C N4C H4C2 120.0 . . ?
H4C1 N4C H4C2 120.0 . . ?
C12C O2C C13C 121(5) . . ?
C1Z N1Z H1ZA 120.0 . . ?
C1Z N1Z H1ZB 120.0 . . ?
H1ZA N1Z H1ZB 120.0 . . ?
C1Z N2Z H2ZA 120.0 . . ?
C1Z N2Z H2ZB 120.0 . . ?
H2ZA N2Z H2ZB 120.0 . . ?
C5Z O1Z C8Z 119.3(10) . . ?
C5Z O1Z C8C 102(2) . . ?
O1M C1M H1MA 109.5 . . ?
O1M C1M H1MB 109.5 . . ?
H1MA C1M H1MB 109.5 . . ?
O1M C1M H1MC 109.5 . . ?
H1MA C1M H1MC 109.5 . . ?
H1MB C1M H1MC 109.5 . . ?
C1M O1M H1M 109.5 . . ?
O2M C2M H2MA 109.5 . . ?
O2M C2M H2MB 109.5 . . ?
H2MA C2M H2MB 109.5 . . ?
O2M C2M H2MC 109.5 . . ?
H2MA C2M H2MC 109.5 . . ?
H2MB C2M H2MC 109.5 . . ?
C2M O2M H2M 109.5 . . ?

loop_
_geom_bond_atom_site_label_1
_geom_bond_atom_site_label_2
_geom_bond_distance
_geom_bond_site_symmetry_2
_geom_bond_publ_flag
C1 C2 1.358(15) . ?
C1 C6 1.387(14) . ?
C1 S3 1.774(10) . ?
C2 C3 1.386(15) . ?
C2 H2 0.9500 . ?
C3 C4 1.422(14) . ?
C3 C42 1.517(15) . ?
C4 O4 1.372(13) . ?
C4 C5 1.379(15) . ?
C5 C6 1.389(15) . ?
C5 C7 1.520(13) . ?
C6 H6 0.9500 . ?
C7 C10 1.533(14) . ?
C7 H7A 0.9900 . ?
C7 H7B 0.9900 . ?
C8 C9 1.390(14) . ?
C8 C13 1.407(15) . ?
C8 S2 1.752(11) . ?
C9 C10 1.389(14) . ?
C9 H9 0.9500 . ?
C10 C11 1.388(14) . ?
C11 O8 1.349(12) . ?
C11 C12 1.440(15) . ?
C12 C13 1.354(15) . ?
C12 C14 1.515(15) . ?
C13 H13 0.9500 . ?
C14 C17 1.515(18) . ?
C14 H14A 0.9900 . ?
C14 H14B 0.9900 . ?
C15 C20 1.367(16) . ?
C15 C16 1.394(17) . ?
C15 S4 1.765(11) . ?
C16 C17 1.407(15) . ?
C16 H16 0.9500 . ?
C17 C18 1.410(18) . ?
C18 O12 1.358(13) . ?
C18 C19 1.411(18) . ?
C19 C20 1.390(15) . ?
C19 C21 1.510(18) . ?
C20 H20 0.9500 . ?
C21 C24 1.515(18) . ?
C21 H21A 0.9900 . ?
C21 H21B 0.9900 . ?
C22 C27 1.357(15) . ?
C22 C23 1.405(18) . ?
C22 S5 1.793(14) . ?
C23 C24 1.363(18) . ?
C23 H23 0.9500 . ?
C24 C25 1.427(15) . ?
C25 O16 1.347(14) . ?
C25 C26 1.383(16) . ?
C26 C27 1.412(16) . ?
C26 C28 1.517(14) . ?
C27 H27 0.9500 . ?
C28 C31 1.533(12) . ?
C28 H28A 0.9900 . ?
C28 H28B 0.9900 . ?
C29 C30 1.388(14) . ?
C29 C34 1.406(15) . ?
C29 S6A 1.791(13) . ?
C29 S6 1.792(13) . ?
C30 C31 1.363(13) . ?
C30 H30 0.9500 . ?
C31 C32 1.405(13) . ?
C32 O20 1.347(11) . ?
C32 C33 1.414(13) . ?
C33 C34 1.348(14) . ?
C33 C35 1.533(13) . ?
C34 H34 0.9500 . ?
C35 C38 1.517(14) . ?
C35 H35A 0.9900 . ?
C35 H35B 0.9900 . ?
C36 C37 1.373(13) . ?
C36 C41 1.392(13) . ?
C36 S1 1.753(9) . ?
C37 C38 1.375(13) . ?
C37 H37 0.9500 . ?
C38 C39 1.400(14) . ?
C39 O24 1.362(11) . ?
C39 C40 1.394(14) . ?
C40 C41 1.370(13) . ?
C40 C42 1.527(15) . ?
C41 H41 0.9500 . ?
C42 H42A 0.9900 . ?
C42 H42B 0.9900 . ?
O1 S3 1.469(9) . ?
O2 S3 1.456(7) . ?
O3 S3 1.440(8) . ?
O4 H4 0.8400 . ?
O5 S2 1.552(12) . ?
O6 S2 1.500(12) . ?
O7 S2 1.430(9) . ?
O5B S2 1.14(3) . ?
O6B S2 1.27(4) . ?
O7B S2 1.89(4) . ?
O8 H8 0.8400 . ?
O9 S4 1.461(8) . ?
O10 S4 1.448(8) . ?
O11 S4 1.466(10) . ?
O12 H12 0.8400 . ?
O13 S5 1.51(3) . ?
O14 S5 1.474(19) . ?
O15 S5 1.39(2) . ?
O13A S5 1.39(6) . ?
O14A S5 1.51(3) . ?
O15A S5 1.57(6) . ?
O16 H16A 0.8400 . ?
O17 S6 1.457(16) . ?
O18 S6 1.463(18) . ?
O19 S6 1.483(18) . ?
O17A S6A 1.463(19) . ?
O18A S6A 1.49(2) . ?
O19A S6A 1.456(19) . ?
O20 H20A 0.8400 . ?
O21 S1 1.453(7) . ?
O22 S1 1.436(7) . ?
O23 S1 1.462(7) . ?
O24 H24 0.8400 . ?
C1X N2X 1.304(13) . ?
C1X N1X 1.320(13) . ?
C1X C2X 1.457(14) . ?
C2X C7X 1.390(13) . ?
C2X C3X 1.411(13) . ?
C3X C4X 1.332(15) . ?
C3X H3X 0.9500 . ?
C4X C5X 1.419(14) . ?
C4X H4X 0.9500 . ?
C5X O1X 1.337(12) . ?
C5X C6X 1.396(14) . ?
C6X C7X 1.352(15) . ?
C6X H6X 0.9500 . ?
C7X H7X 0.9500 . ?
O1X C8X 1.42(4) . ?
O1X C8B 1.54(12) . ?
C8X C9X 1.51(3) . ?
C8X H8XA 0.9900 . ?
C8X H8XB 0.9900 . ?
C9X C10X 1.53(2) . ?
C9X H9XA 0.9900 . ?
C9X H9XB 0.9900 . ?
C10X C11X 1.51(2) . ?
C10X H10E 0.9900 . ?
C10X H10F 0.9900 . ?
C11X C12X 1.48(3) . ?
C11X H11E 0.9900 . ?
C11X H11F 0.9900 . ?
C12X O2X 1.42(2) . ?
C12X H12E 0.9900 . ?
C12X H12F 0.9900 . ?
C13X O2X 1.38(2) . ?
C13X C14X 1.39(3) . ?
C13X C18X 1.41(3) . ?
C14X C15X 1.33(3) . ?
C14X H14X 0.9500 . ?
C15X C16X 1.40(3) . ?
C15X H15X 0.9500 . ?
C16X C17X 1.41(3) . ?
C16X C19X 1.42(3) . ?
C17X C18X 1.36(3) . ?
C17X H17X 0.9500 . ?
C18X H18X 0.9500 . ?
C19X N3X 1.33(2) . ?
C19X N4X 1.35(3) . ?
N3X H3XA 0.8800 . ?
N3X H3XB 0.8800 . ?
N4X H4XA 0.8800 . ?
N4X H4XB 0.8800 . ?
C1B N4B 1.22(7) . ?
C1B C2B 1.34(8) . ?
C1B N3B 1.46(7) . ?
C2B C7B 1.45(8) . ?
C2B C3B 1.47(8) . ?
C3B C4B 1.27(8) . ?
C3B H3B 0.9500 . ?
C4B C5B 1.45(8) . ?
C4B H4B 0.9500 . ?
C5B O2B 1.29(8) . ?
C5B C6B 1.42(7) . ?
C6B C7B 1.34(8) . ?
C6B H6B 0.9500 . ?
C8B C9B 1.64(11) . ?
C8B H8BA 0.9900 . ?
C8B H8BB 0.9900 . ?
C9B C10B 1.50(3) . ?
C9B H9BA 0.9900 . ?
C9B H9BB 0.9900 . ?
C10B C11B 1.45(6) . ?
C10B H10G 0.9900 . ?
C10B H10H 0.9900 . ?
C11B C12B 1.51(3) . ?
C11B H11G 0.9900 . ?
C11B H11H 0.9900 . ?
C12B O2B 1.44(6) . ?
C12B H12G 0.9900 . ?
C12B H12H 0.9900 . ?
N3B H3BA 0.8800 . ?
N3B H3BB 0.8800 . ?
N4B H4BA 0.8800 . ?
N4B H4BB 0.8800 . ?
N1X H1XA 0.8800 . ?
N1X H1XB 0.8800 . ?
N2X H2XA 0.8800 . ?
N2X H2XB 0.8800 . ?
C1Y N1Y 1.295(14) . ?
C1Y N2Y 1.317(15) . ?
C1Y C2Y 1.468(16) . ?
C2Y C7Y 1.393(14) . ?
C2Y C3Y 1.405(16) . ?
C3Y C4Y 1.351(16) . ?
C3Y H3Y 0.9500 . ?
C4Y C5Y 1.397(15) . ?
C4Y H4Y 0.9500 . ?
C5Y O1Y 1.355(12) . ?
C5Y C6Y 1.405(14) . ?
C6Y C7Y 1.392(15) . ?
C6Y H6Y 0.9500 . ?
C7Y H7Y 0.9500 . ?
C8Y O1Y 1.458(12) . ?
C8Y C9Y 1.475(14) . ?
C8Y H8YA 0.9900 . ?
C8Y H8YB 0.9900 . ?
C9Y C10Y 1.509(14) . ?
C9Y H9YA 0.9900 . ?
C9Y H9YB 0.9900 . ?
C10Y C11Y 1.493(14) . ?
C10Y H10I 0.9900 . ?
C10Y H10J 0.9900 . ?
C11Y C12Y 1.503(14) . ?
C11Y H11I 0.9900 . ?
C11Y H11J 0.9900 . ?
C12Y O2Y 1.455(12) . ?
C12Y H12I 0.9900 . ?
C12Y H12J 0.9900 . ?
C13Y O2Y 1.354(12) . ?
C13Y C18Y 1.376(14) . ?
C13Y C14Y 1.427(14) . ?
C14Y C15Y 1.373(15) . ?
C14Y H14Y 0.9500 . ?
C15Y C16Y 1.407(15) . ?
C15Y H15Y 0.9500 . ?
C16Y C17Y 1.417(15) . ?
C16Y C19Y 1.428(16) . ?
C17Y C18Y 1.391(15) . ?
C17Y H17Y 0.9500 . ?
C18Y H18Y 0.9500 . ?
C19Y N3Y 1.296(15) . ?
C19Y N4Y 1.319(16) . ?
N1Y H1YA 0.8800 . ?
N1Y H1YB 0.8800 . ?
N2Y H2YA 0.8800 . ?
N2Y H2YB 0.8800 . ?
N3Y H3YA 0.8800 . ?
N3Y H3YB 0.8800 . ?
N4Y H4YA 0.8800 . ?
N4Y H4YB 0.8800 . ?
C1Z N2Z 1.309(14) . ?
C1Z N1Z 1.329(13) . ?
C1Z C2Z 1.472(14) . ?
C2Z C3Z 1.393(14) . ?
C2Z C7Z 1.398(14) . ?
C3Z C4Z 1.377(14) . ?
C3Z H3Z 0.9500 . ?
C4Z C5Z 1.388(14) . ?
C4Z H4Z 0.9500 . ?
C5Z C6Z 1.356(15) . ?
C5Z O1Z 1.368(12) . ?
C6Z C7Z 1.423(15) . ?
C6Z H6Z 0.9500 . ?
C7Z H7Z 0.9500 . ?
C8Z O1Z 1.43(2) . ?
C8Z C9Z 1.499(18) . ?
C8Z H8ZA 0.9900 . ?
C8Z H8ZB 0.9900 . ?
C9Z C10Z 1.58(2) . ?
C9Z H9ZA 0.9900 . ?
C9Z H9ZB 0.9900 . ?
C10Z C11Z 1.502(18) . ?
C10Z H10A 0.9900 . ?
C10Z H10B 0.9900 . ?
C11Z C12Z 1.50(3) . ?
C11Z H11A 0.9900 . ?
C11Z H11B 0.9900 . ?
C12Z O2Z 1.45(2) . ?
C12Z H12A 0.9900 . ?
C12Z H12B 0.9900 . ?
C13Z O2Z 1.381(17) . ?
C13Z C14Z 1.3900 . ?
C13Z C18Z 1.3900 . ?
C14Z C15Z 1.3900 . ?
C14Z H14Z 0.9500 . ?
C15Z C16Z 1.3900 . ?
C15Z H15Z 0.9500 . ?
C16Z C17Z 1.3900 . ?
C16Z C19Z 1.48(3) . ?
C17Z C18Z 1.3900 . ?
C17Z H17Z 0.9500 . ?
C18Z H18Z 0.9500 . ?
C19Z N4Z 1.20(3) . ?
C19Z N3Z 1.36(2) . ?
N3Z H3ZA 0.8800 . ?
N3Z H3ZB 0.8800 . ?
N4Z H4ZA 0.8800 . ?
N4Z H4ZB 0.8800 . ?
C8C C9C 1.59(8) . ?
C8C O1Z 1.66(8) . ?
C8C H8CA 0.9900 . ?
C8C H8CB 0.9900 . ?
C9C C10C 1.50(2) . ?
C9C H9CA 0.9900 . ?
C9C H9CB 0.9900 . ?
C10C C11C 1.51(8) . ?
C10C H10C 0.9900 . ?
C10C H10D 0.9900 . ?
C11C C12C 1.50(2) . ?
C11C H11C 0.9900 . ?
C11C H11D 0.9900 . ?
C12C O2C 1.37(8) . ?
C12C H12C 0.9900 . ?
C12C H12D 0.9900 . ?
C13C O2C 1.37(6) . ?
C13C C14C 1.3900 . ?
C13C C18C 1.3900 . ?
C14C C15C 1.3900 . ?
C14C H14C 0.9500 . ?
C15C C16C 1.3900 . ?
C15C H15C 0.9500 . ?
C16C C19C 1.37(9) . ?
C16C C17C 1.3900 . ?
C17C C18C 1.3900 . ?
C17C H17C 0.9500 . ?
C18C H18C 0.9500 . ?
C19C N3C 1.23(8) . ?
C19C N4C 1.48(11) . ?
N3C H3CA 0.8800 . ?
N3C H3CB 0.8800 . ?
N4C H4C1 0.8800 . ?
N4C H4C2 0.8800 . ?
N1Z H1ZA 0.8800 . ?
N1Z H1ZB 0.8800 . ?
N2Z H2ZA 0.8800 . ?
N2Z H2ZB 0.8800 . ?
C1M O1M 1.435(17) . ?
C1M H1MA 0.9800 . ?
C1M H1MB 0.9800 . ?
C1M H1MC 0.9800 . ?
O1M H1M 0.8400 . ?
C2M O2M 1.39(2) . ?
C2M H2MA 0.9800 . ?
C2M H2MB 0.9800 . ?
C2M H2MC 0.9800 . ?
O2M H2M 0.8400 . ?

loop_
_geom_torsion_atom_site_label_1
_geom_torsion_atom_site_label_2
_geom_torsion_atom_site_label_3
_geom_torsion_atom_site_label_4
_geom_torsion
_geom_torsion_site_symmetry_1
_geom_torsion_site_symmetry_2
_geom_torsion_site_symmetry_3
_geom_torsion_site_symmetry_4
_geom_torsion_publ_flag
C6 C1 C2 C3 2.1(14) . . . . ?
S3 C1 C2 C3 178.3(7) . . . . ?
C1 C2 C3 C4 -0.8(14) . . . . ?
C1 C2 C3 C42 -179.5(9) . . . . ?
C2 C3 C4 O4 178.7(8) . . . . ?
C42 C3 C4 O4 -2.5(13) . . . . ?
C2 C3 C4 C5 0.2(14) . . . . ?
C42 C3 C4 C5 179.0(9) . . . . ?
O4 C4 C5 C6 -179.2(9) . . . . ?
C3 C4 C5 C6 -0.9(15) . . . . ?
O4 C4 C5 C7 5.2(15) . . . . ?
C3 C4 C5 C7 -176.4(9) . . . . ?
C2 C1 C6 C5 -2.8(14) . . . . ?
S3 C1 C6 C5 -179.0(7) . . . . ?
C4 C5 C6 C1 2.1(14) . . . . ?
C7 C5 C6 C1 177.8(9) . . . . ?
C4 C5 C7 C10 -84.4(12) . . . . ?
C6 C5 C7 C10 100.2(11) . . . . ?
C13 C8 C9 C10 0.4(17) . . . . ?
S2 C8 C9 C10 174.7(9) . . . . ?
C8 C9 C10 C11 -3.3(16) . . . . ?
C8 C9 C10 C7 -177.4(10) . . . . ?
C5 C7 C10 C11 138.6(10) . . . . ?
C5 C7 C10 C9 -47.4(14) . . . . ?
C9 C10 C11 O8 -173.1(10) . . . . ?
C7 C10 C11 O8 0.9(16) . . . . ?
C9 C10 C11 C12 6.5(16) . . . . ?
C7 C10 C11 C12 -179.5(10) . . . . ?
O8 C11 C12 C13 172.7(10) . . . . ?
C10 C11 C12 C13 -6.9(16) . . . . ?
O8 C11 C12 C14 -3.5(15) . . . . ?
C10 C11 C12 C14 176.9(10) . . . . ?
C11 C12 C13 C8 4.0(17) . . . . ?
C14 C12 C13 C8 -180.0(11) . . . . ?
C9 C8 C13 C12 -0.8(18) . . . . ?
S2 C8 C13 C12 -175.0(9) . . . . ?
C13 C12 C14 C17 107.2(13) . . . . ?
C11 C12 C14 C17 -76.7(14) . . . . ?
C20 C15 C16 C17 -2.2(16) . . . . ?
S4 C15 C16 C17 176.4(8) . . . . ?
C15 C16 C17 C18 0.9(14) . . . . ?
C15 C16 C17 C14 -179.9(9) . . . . ?
C12 C14 C17 C16 92.4(12) . . . . ?
C12 C14 C17 C18 -88.5(12) . . . . ?
C16 C17 C18 O12 179.0(9) . . . . ?
C14 C17 C18 O12 -0.1(14) . . . . ?
C16 C17 C18 C19 3.3(15) . . . . ?
C14 C17 C18 C19 -175.8(9) . . . . ?
O12 C18 C19 C20 178.6(9) . . . . ?
C17 C18 C19 C20 -6.0(15) . . . . ?
O12 C18 C19 C21 -9.3(16) . . . . ?
C17 C18 C19 C21 166.1(10) . . . . ?
C16 C15 C20 C19 -0.8(16) . . . . ?
S4 C15 C20 C19 -179.4(8) . . . . ?
C18 C19 C20 C15 4.8(16) . . . . ?
C21 C19 C20 C15 -167.6(10) . . . . ?
C20 C19 C21 C24 -39.9(15) . . . . ?
C18 C19 C21 C24 148.2(11) . . . . ?
C27 C22 C23 C24 0.6(17) . . . . ?
S5 C22 C23 C24 174.5(9) . . . . ?
C22 C23 C24 C25 -4.1(16) . . . . ?
C22 C23 C24 C21 -179.6(10) . . . . ?
C19 C21 C24 C23 102.1(13) . . . . ?
C19 C21 C24 C25 -73.5(13) . . . . ?
C23 C24 C25 O16 -178.3(10) . . . . ?
C21 C24 C25 O16 -2.6(14) . . . . ?
C23 C24 C25 C26 4.9(16) . . . . ?
C21 C24 C25 C26 -179.4(9) . . . . ?
O16 C25 C26 C27 -178.6(9) . . . . ?
C24 C25 C26 C27 -2.1(15) . . . . ?
O16 C25 C26 C28 2.0(15) . . . . ?
C24 C25 C26 C28 178.5(9) . . . . ?
C23 C22 C27 C26 2.4(16) . . . . ?
S5 C22 C27 C26 -171.4(8) . . . . ?
C25 C26 C27 C22 -1.6(15) . . . . ?
C28 C26 C27 C22 177.9(9) . . . . ?
C25 C26 C28 C31 94.3(11) . . . . ?
C27 C26 C28 C31 -85.1(12) . . . . ?
C34 C29 C30 C31 -1(2) . . . . ?
S6A C29 C30 C31 168.9(11) . . . . ?
S6 C29 C30 C31 -162.2(11) . . . . ?
C29 C30 C31 C32 2.0(17) . . . . ?
C29 C30 C31 C28 174.8(11) . . . . ?
C26 C28 C31 C30 29.3(14) . . . . ?
C26 C28 C31 C32 -158.1(9) . . . . ?
C30 C31 C32 O20 175.6(9) . . . . ?
C28 C31 C32 O20 2.8(14) . . . . ?
C30 C31 C32 C33 -4.8(14) . . . . ?
C28 C31 C32 C33 -177.7(9) . . . . ?
O20 C32 C33 C34 -173.4(10) . . . . ?
C31 C32 C33 C34 7.0(15) . . . . ?
O20 C32 C33 C35 6.1(13) . . . . ?
C31 C32 C33 C35 -173.5(9) . . . . ?
C32 C33 C34 C29 -5.9(17) . . . . ?
C35 C33 C34 C29 174.5(11) . . . . ?
C30 C29 C34 C33 3(2) . . . . ?
S6A C29 C34 C33 -167.1(11) . . . . ?
S6 C29 C34 C33 164.3(11) . . . . ?
C34 C33 C35 C38 -105.3(11) . . . . ?
C32 C33 C35 C38 75.2(12) . . . . ?
C41 C36 C37 C38 -0.8(13) . . . . ?
S1 C36 C37 C38 178.5(7) . . . . ?
C36 C37 C38 C39 0.4(13) . . . . ?
C36 C37 C38 C35 -179.3(8) . . . . ?
C33 C35 C38 C37 -104.3(10) . . . . ?
C33 C35 C38 C39 76.1(11) . . . . ?
C37 C38 C39 O24 -174.9(8) . . . . ?
C35 C38 C39 O24 4.7(12) . . . . ?
C37 C38 C39 C40 -0.3(13) . . . . ?
C35 C38 C39 C40 179.3(8) . . . . ?
O24 C39 C40 C41 175.1(8) . . . . ?
C38 C39 C40 C41 0.7(14) . . . . ?
O24 C39 C40 C42 -2.1(14) . . . . ?
C38 C39 C40 C42 -176.4(9) . . . . ?
C39 C40 C41 C36 -1.2(14) . . . . ?
C42 C40 C41 C36 175.8(9) . . . . ?
C37 C36 C41 C40 1.3(14) . . . . ?
S1 C36 C41 C40 -178.0(7) . . . . ?
C2 C3 C42 C40 -83.9(13) . . . . ?
C4 C3 C42 C40 97.4(12) . . . . ?
C41 C40 C42 C3 20.8(15) . . . . ?
C39 C40 C42 C3 -162.2(9) . . . . ?
C30 C29 S6 O17 -16.3(16) . . . . ?
C34 C29 S6 O17 -177.5(13) . . . . ?
C30 C29 S6 O18 106.8(14) . . . . ?
C34 C29 S6 O18 -54.4(15) . . . . ?
C30 C29 S6 O19 -133.7(13) . . . . ?
C34 C29 S6 O19 65.1(14) . . . . ?
C30 C29 S6A O19A -112.7(14) . . . . ?
C34 C29 S6A O19A 57.2(15) . . . . ?
C30 C29 S6A O17A 10.7(16) . . . . ?
C34 C29 S6A O17A -179.4(12) . . . . ?
C30 C29 S6A O18A 126.6(13) . . . . ?
C34 C29 S6A O18A -63.5(14) . . . . ?
C37 C36 S1 O22 115.7(8) . . . . ?
C41 C36 S1 O22 -65.0(9) . . . . ?
C37 C36 S1 O21 -6.2(9) . . . . ?
C41 C36 S1 O21 173.1(7) . . . . ?
C37 C36 S1 O23 -125.1(8) . . . . ?
C41 C36 S1 O23 54.3(8) . . . . ?
C9 C8 S2 O5B -109.7(18) . . . . ?
C13 C8 S2 O5B 64.4(19) . . . . ?
C9 C8 S2 O6B 23(2) . . . . ?
C13 C8 S2 O6B -163(2) . . . . ?
C9 C8 S2 O7 155.8(10) . . . . ?
C13 C8 S2 O7 -30.0(12) . . . . ?
C9 C8 S2 O6 36.0(12) . . . . ?
C13 C8 S2 O6 -149.8(11) . . . . ?
C9 C8 S2 O5 -87.1(11) . . . . ?
C13 C8 S2 O5 87.1(12) . . . . ?
C9 C8 S2 O7B 132.9(16) . . . . ?
C13 C8 S2 O7B -52.9(17) . . . . ?
C2 C1 S3 O3 45.1(9) . . . . ?
C6 C1 S3 O3 -138.6(8) . . . . ?
C2 C1 S3 O2 -75.1(8) . . . . ?
C6 C1 S3 O2 101.3(8) . . . . ?
C2 C1 S3 O1 164.6(7) . . . . ?
C6 C1 S3 O1 -19.0(9) . . . . ?
C20 C15 S4 O10 -74.3(10) . . . . ?
C16 C15 S4 O10 107.1(9) . . . . ?
C20 C15 S4 O9 162.7(9) . . . . ?
C16 C15 S4 O9 -15.9(10) . . . . ?
C20 C15 S4 O11 43.4(10) . . . . ?
C16 C15 S4 O11 -135.2(9) . . . . ?
C27 C22 S5 O13A -6(3) . . . . ?
C23 C22 S5 O13A 180(3) . . . . ?
C27 C22 S5 O15 111.8(18) . . . . ?
C23 C22 S5 O15 -62.0(18) . . . . ?
C27 C22 S5 O14 -134.4(14) . . . . ?
C23 C22 S5 O14 51.8(14) . . . . ?
C27 C22 S5 O13 -13.2(15) . . . . ?
C23 C22 S5 O13 173.0(14) . . . . ?
C27 C22 S5 O14A -120.4(14) . . . . ?
C23 C22 S5 O14A 65.8(15) . . . . ?
C27 C22 S5 O15A 110.8(19) . . . . ?
C23 C22 S5 O15A -63.0(19) . . . . ?
N2X C1X C2X C7X 2.3(15) . . . . ?
N1X C1X C2X C7X 179.0(9) . . . . ?
N2X C1X C2X C3X -176.3(10) . . . . ?
N1X C1X C2X C3X 0.4(15) . . . . ?
C7X C2X C3X C4X -1.2(15) . . . . ?
C1X C2X C3X C4X 177.5(10) . . . . ?
C2X C3X C4X C5X 0.4(17) . . . . ?
C3X C4X C5X O1X -177.2(10) . . . . ?
C3X C4X C5X C6X 0.2(16) . . . . ?
O1X C5X C6X C7X 177.1(10) . . . . ?
C4X C5X C6X C7X 0.0(15) . . . . ?
C5X C6X C7X C2X -0.9(16) . . . . ?
C3X C2X C7X C6X 1.4(15) . . . . ?
C1X C2X C7X C6X -177.3(9) . . . . ?
C6X C5X O1X C8X 3(3) . . . . ?
C4X C5X O1X C8X 180(2) . . . . ?
C6X C5X O1X C8B 10(7) . . . . ?
C4X C5X O1X C8B -173(7) . . . . ?
C5X O1X C8X C9X 177(2) . . . . ?
O1X C8X C9X C10X 77(4) . . . . ?
C8X C9X C10X C11X -168(2) . . . . ?
C9X C10X C11X C12X 171.9(13) . . . . ?
C10X C11X C12X O2X 66.1(18) . . . . ?
O2X C13X C14X C15X -178.9(18) . . . . ?
C18X C13X C14X C15X 0(3) . . . . ?
C13X C14X C15X C16X -3(3) . . . . ?
C14X C15X C16X C17X 3(3) . . . . ?
C14X C15X C16X C19X -174(2) . . . . ?
C15X C16X C17X C18X -1(3) . . . . ?
C19X C16X C17X C18X 176.3(18) . . . . ?
C16X C17X C18X C13X -1(3) . . . . ?
O2X C13X C18X C17X -179.0(16) . . . . ?
C14X C13X C18X C17X 2(3) . . . . ?
C15X C16X C19X N3X 21(3) . . . . ?
C17X C16X C19X N3X -156(2) . . . . ?
C15X C16X C19X N4X -159.9(18) . . . . ?
C17X C16X C19X N4X 23(3) . . . . ?
C14X C13X O2X C12X -6(2) . . . . ?
C18X C13X O2X C12X 175.4(17) . . . . ?
C11X C12X O2X C13X -175.1(14) . . . . ?
N4B C1B C2B C7B -154(7) . . . . ?
N3B C1B C2B C7B 28(8) . . . . ?
N4B C1B C2B C3B 25(11) . . . . ?
N3B C1B C2B C3B -153(5) . . . . ?
C1B C2B C3B C4B 177(6) . . . . ?
C7B C2B C3B C4B -4(8) . . . . ?
C2B C3B C4B C5B 7(9) . . . . ?
C3B C4B C5B O2B 179(5) . . . . ?
C3B C4B C5B C6B -7(8) . . . . ?
O2B C5B C6B C7B 177(5) . . . . ?
C4B C5B C6B C7B 5(7) . . . . ?
C5B C6B C7B C2B -3(7) . . . . ?
C1B C2B C7B C6B -179(5) . . . . ?
C3B C2B C7B C6B 2(7) . . . . ?
C5X O1X C8B C9B -168(3) . . . . ?
O1X C8B C9B C10B 170(5) . . . . ?
C8B C9B C10B C11B 173(6) . . . . ?
C9B C10B C11B C12B 71(6) . . . . ?
C10B C11B C12B O2B 53(7) . . . . ?
C6B C5B O2B C12B 9(8) . . . . ?
C4B C5B O2B C12B -179(5) . . . . ?
C11B C12B O2B C5B 171(4) . . . . ?
N1Y C1Y C2Y C7Y 151.4(11) . . . . ?
N2Y C1Y C2Y C7Y -29.2(16) . . . . ?
N1Y C1Y C2Y C3Y -27.6(16) . . . . ?
N2Y C1Y C2Y C3Y 151.8(11) . . . . ?
C7Y C2Y C3Y C4Y 0.9(16) . . . . ?
C1Y C2Y C3Y C4Y 179.9(10) . . . . ?
C2Y C3Y C4Y C5Y -1.8(16) . . . . ?
C3Y C4Y C5Y O1Y 179.9(9) . . . . ?
C3Y C4Y C5Y C6Y 0.5(15) . . . . ?
O1Y C5Y C6Y C7Y -177.7(9) . . . . ?
C4Y C5Y C6Y C7Y 1.7(15) . . . . ?
C5Y C6Y C7Y C2Y -2.6(16) . . . . ?
C3Y C2Y C7Y C6Y 1.3(16) . . . . ?
C1Y C2Y C7Y C6Y -177.7(10) . . . . ?
O1Y C8Y C9Y C10Y -67.9(11) . . . . ?
C8Y C9Y C10Y C11Y 177.4(8) . . . . ?
C9Y C10Y C11Y C12Y 178.6(8) . . . . ?
C10Y C11Y C12Y O2Y -69.7(11) . . . . ?
O2Y C13Y C14Y C15Y -179.9(9) . . . . ?
C18Y C13Y C14Y C15Y 0.7(15) . . . . ?
C13Y C14Y C15Y C16Y 0.5(16) . . . . ?
C14Y C15Y C16Y C17Y -0.9(16) . . . . ?
C14Y C15Y C16Y C19Y 178.6(11) . . . . ?
C15Y C16Y C17Y C18Y 0.1(15) . . . . ?
C19Y C16Y C17Y C18Y -179.4(10) . . . . ?
O2Y C13Y C18Y C17Y 179.2(9) . . . . ?
C14Y C13Y C18Y C17Y -1.5(15) . . . . ?
C16Y C17Y C18Y C13Y 1.1(15) . . . . ?
C15Y C16Y C19Y N3Y -144.4(12) . . . . ?
C17Y C16Y C19Y N3Y 35.1(16) . . . . ?
C15Y C16Y C19Y N4Y 40.4(18) . . . . ?
C17Y C16Y C19Y N4Y -140.1(13) . . . . ?
C4Y C5Y O1Y C8Y 173.9(9) . . . . ?
C6Y C5Y O1Y C8Y -6.7(14) . . . . ?
C9Y C8Y O1Y C5Y 174.2(8) . . . . ?
C18Y C13Y O2Y C12Y 1.7(14) . . . . ?
C14Y C13Y O2Y C12Y -177.7(9) . . . . ?
C11Y C12Y O2Y C13Y 177.4(8) . . . . ?
N2Z C1Z C2Z C3Z 166.1(11) . . . . ?
N1Z C1Z C2Z C3Z -12.8(15) . . . . ?
N2Z C1Z C2Z C7Z -17.4(16) . . . . ?
N1Z C1Z C2Z C7Z 163.8(10) . . . . ?
C7Z C2Z C3Z C4Z -1.6(15) . . . . ?
C1Z C2Z C3Z C4Z 175.0(9) . . . . ?
C2Z C3Z C4Z C5Z 0.4(15) . . . . ?
C3Z C4Z C5Z C6Z 1.9(15) . . . . ?
C3Z C4Z C5Z O1Z -177.2(9) . . . . ?
O1Z C5Z C6Z C7Z 176.2(9) . . . . ?
C4Z C5Z C6Z C7Z -2.9(15) . . . . ?
C3Z C2Z C7Z C6Z 0.6(15) . . . . ?
C1Z C2Z C7Z C6Z -176.0(9) . . . . ?
C5Z C6Z C7Z C2Z 1.6(15) . . . . ?
O1Z C8Z C9Z C10Z 72.2(19) . . . . ?
C8Z C9Z C10Z C11Z 174.7(16) . . . . ?
C9Z C10Z C11Z C12Z -159.3(15) . . . . ?
C10Z C11Z C12Z O2Z -79.7(19) . . . . ?
O2Z C13Z C14Z C15Z 179.1(12) . . . . ?
C18Z C13Z C14Z C15Z 0.0 . . . . ?
C13Z C14Z C15Z C16Z 0.0 . . . . ?
C14Z C15Z C16Z C17Z 0.0 . . . . ?
C14Z C15Z C16Z C19Z -177.3(13) . . . . ?
C15Z C16Z C17Z C18Z 0.0 . . . . ?
C19Z C16Z C17Z C18Z 177.3(13) . . . . ?
C16Z C17Z C18Z C13Z 0.0 . . . . ?
O2Z C13Z C18Z C17Z -179.1(12) . . . . ?
C14Z C13Z C18Z C17Z 0.0 . . . . ?
C15Z C16Z C19Z N4Z 148.1(16) . . . . ?
C17Z C16Z C19Z N4Z -29(2) . . . . ?
C15Z C16Z C19Z N3Z -30.4(18) . . . . ?
C17Z C16Z C19Z N3Z 152.3(13) . . . . ?
C14Z C13Z O2Z C12Z 168.6(12) . . . . ?
C18Z C13Z O2Z C12Z -12.3(17) . . . . ?
C11Z C12Z O2Z C13Z -174.8(13) . . . . ?
O1Z C8C C9C C10C 63(7) . . . . ?
C8C C9C C10C C11C -168(6) . . . . ?
C9C C10C C11C C12C -157(7) . . . . ?
C10C C11C C12C O2C -79(9) . . . . ?
O2C C13C C14C C15C -174(5) . . . . ?
C18C C13C C14C C15C 0.0 . . . . ?
C13C C14C C15C C16C 0.0 . . . . ?
C14C C15C C16C C19C 180(5) . . . . ?
C14C C15C C16C C17C 0.0 . . . . ?
C19C C16C C17C C18C -180(5) . . . . ?
C15C C16C C17C C18C 0.0 . . . . ?
C16C C17C C18C C13C 0.0 . . . . ?
O2C C13C C18C C17C 174(5) . . . . ?
C14C C13C C18C C17C 0.0 . . . . ?
C15C C16C C19C N3C -24(8) . . . . ?
C17C C16C C19C N3C 156(5) . . . . ?
C15C C16C C19C N4C 138(5) . . . . ?
C17C C16C C19C N4C -42(6) . . . . ?
C11C C12C O2C C13C 180(5) . . . . ?
C14C C13C O2C C12C 150(5) . . . . ?
C18C C13C O2C C12C -24(7) . . . . ?
C6Z C5Z O1Z C8Z -2.6(17) . . . . ?
C4Z C5Z O1Z C8Z 176.5(12) . . . . ?
C6Z C5Z O1Z C8C 6(3) . . . . ?
C4Z C5Z O1Z C8C -175(3) . . . . ?
C9Z C8Z O1Z C5Z -178.9(12) . . . . ?
C9C C8C O1Z C5Z 174(3) . . . . ?
